data_4064721
loop_
_publ_author_name
'Miyazaki, Takamasa'
'Tanabe, Yoshiaki'
'Yuki, Masahiro'
'Miyake, Yoshihiro'
'Nishibayashi, Yoshiaki'

_publ_section_title
;
 Propargylic Substitution Reaction Catalyzed by Group IV (Ti, Zr, Hf)--Ru
 Heterobimetallic Complexes
;
_journal_issue 11
_journal_name_full Organometallics
_journal_page_first 3194
_journal_paper_doi 10.1021/om200292p
_journal_volume 30
_journal_year 2011
_chemical_formula_moiety 'C60 H55 B Cl2 F24 P2 Ru Zr'
_chemical_formula_sum 'C60 H55 B Cl2 F24 P2 Ru Zr'
_chemical_formula_weight 1568.01
_space_group_IT_number 14
_symmetry_cell_setting monoclinic
_symmetry_Int_Tables_number 14
_symmetry_space_group_name_Hall '-P 2ybc'
_symmetry_space_group_name_H-M 'P 1 21/c 1'
_atom_sites_solution_hydrogens geom
_atom_sites_solution_primary direct
_atom_sites_solution_secondary difmap
_cell_angle_alpha 90.0000
_cell_angle_beta 91.4960(9)
_cell_angle_gamma 90.0000
_cell_formula_units_Z 4
_cell_length_a 13.4837(4)
_cell_length_b 19.4002(6)
_cell_length_c 24.6514(6)
_cell_measurement_reflns_used 47077
_cell_measurement_temperature 173
_cell_measurement_theta_max 27.45
_cell_measurement_theta_min 3.02
_cell_volume 6446.3(3)
_computing_cell_refinement 'RAPID AUTO'
_computing_data_collection 'RAPID AUTO (Rigaku, ????)'
_computing_data_reduction 'RAPID AUTO'
_computing_molecular_graphics 'CrystalStructure 4.0'
_computing_publication_material 'CrystalStructure 4.0 (Rigaku, 2010)'
_computing_structure_refinement 'CRYSTALS (Carruthers, et al., 1999)'
_computing_structure_solution SIR97
_diffrn_ambient_temperature 173
_diffrn_detector_area_resol_mean 10.000
_diffrn_measured_fraction_theta_full 0.991
_diffrn_measured_fraction_theta_max 0.991
_diffrn_measurement_device_type 'Rigaku R-AXIS RAPID'
_diffrn_measurement_method \w
_diffrn_radiation_type 'Mo K\a'
_diffrn_radiation_wavelength 0.71075
_diffrn_reflns_av_R_equivalents 0.0350
_diffrn_reflns_limit_h_max 17
_diffrn_reflns_limit_h_min -17
_diffrn_reflns_limit_k_max 25
_diffrn_reflns_limit_k_min -25
_diffrn_reflns_limit_l_max 31
_diffrn_reflns_limit_l_min -31
_diffrn_reflns_number 60207
_diffrn_reflns_theta_full 27.45
_diffrn_reflns_theta_max 27.45
_diffrn_standards_number 0
_exptl_absorpt_coefficient_mu 0.636
_exptl_absorpt_correction_T_max 0.938
_exptl_absorpt_correction_T_min 0.627
_exptl_absorpt_correction_type multi-scan
_exptl_absorpt_process_details 'ABSCOR (Rigaku, 1995)'
_exptl_crystal_colour red
_exptl_crystal_density_diffrn 1.616
_exptl_crystal_density_method 'not measured'
_exptl_crystal_description plate
_exptl_crystal_F_000 3136.00
_exptl_crystal_size_max 0.450
_exptl_crystal_size_mid 0.400
_exptl_crystal_size_min 0.100
_refine_diff_density_max 3.450
_refine_diff_density_min -1.630
_refine_ls_extinction_method none
_refine_ls_goodness_of_fit_ref 1.000
_refine_ls_hydrogen_treatment constr
_refine_ls_number_parameters 801
_refine_ls_number_reflns 14601
_refine_ls_R_factor_gt 0.0816
_refine_ls_shift/su_max 0.000
_refine_ls_structure_factor_coef Fsqd
_refine_ls_weighting_details 'w = 1/[13.6500\s(Fo^2^)]/(4Fo^2^)'
_refine_ls_weighting_scheme calc
_refine_ls_wR_factor_ref 0.2002
_reflns_number_gt 10878
_reflns_number_total 14601
_reflns_threshold_expression F^2^>2.0\s(F^2^)
_cod_data_source_file om200292p_si_002.cif
_cod_data_source_block '_6a'
_cod_database_code 4064721

loop_
_symmetry_equiv_pos_site_id
_symmetry_equiv_pos_as_xyz
1 +X,+Y,+Z
2 -X,1/2+Y,1/2-Z
3 -X,-Y,-Z
4 +X,1/2-Y,1/2+Z

loop_
_atom_site_label
_atom_site_type_symbol
_atom_site_fract_x
_atom_site_fract_y
_atom_site_fract_z
_atom_site_U_iso_or_equiv
_atom_site_adp_type
_atom_site_occupancy
_atom_site_symmetry_multiplicity
_atom_site_calc_flag
_atom_site_refinement_flags
Ru(1) Ru 0.40335(4) 0.30397(3) 0.10769(2) 0.02338(15) Uani 1.0 4 d .
Zr(1) Zr 0.63110(5) 0.36956(3) 0.02250(3) 0.0295(2) Uani 1.0 4 d .
Cl(1) Cl 0.44789(13) 0.37455(9) 0.02734(6) 0.0357(5) Uani 1.0 4 d .
Cl(2) Cl 0.64143(16) 0.43951(11) -0.05793(8) 0.0497(7) Uani 1.0 4 d .
P(1) P 0.51387(13) 0.21814(9) 0.08288(7) 0.0267(5) Uani 1.0 4 d .
P(2) P 0.52041(14) 0.36740(9) 0.15944(7) 0.0277(5) Uani 1.0 4 d .
F(1) F -0.2522(4) 0.1649(3) 0.23900(18) 0.117(3) Uani 1.0 4 d .
F(2) F -0.2712(5) 0.0680(2) 0.2793(3) 0.130(3) Uani 1.0 4 d .
F(3) F -0.3486(5) 0.1576(4) 0.3066(3) 0.134(3) Uiso 1.0 4 d .
F(4) F -0.0841(4) 0.0164(2) 0.44475(19) 0.115(3) Uani 1.0 4 d .
F(5) F 0.0602(3) 0.0581(3) 0.43971(15) 0.0670(18) Uani 1.0 4 d .
F(6) F -0.0382(3) 0.1010(2) 0.49332(14) 0.0674(18) Uani 1.0 4 d .
F(7) F 0.3288(5) 0.1436(4) 0.3999(3) 0.105(2) Uiso 1.0 4 d .
F(8) F 0.4348(6) 0.1961(4) 0.3591(3) 0.124(3) Uiso 1.0 4 d .
F(9) F 0.3165(6) 0.1511(3) 0.3165(3) 0.112(3) Uani 1.0 4 d .
F(10) F 0.4209(4) 0.4396(3) 0.3836(3) 0.139(3) Uani 1.0 4 d .
F(11) F 0.3146(6) 0.4566(5) 0.4457(3) 0.151(3) Uiso 1.0 4 d .
F(12) F 0.2835(4) 0.4913(4) 0.3642(3) 0.180(4) Uani 1.0 4 d .
F(13) F 0.0534(4) 0.2451(3) 0.14929(17) 0.0677(18) Uani 1.0 4 d .
F(14) F -0.0026(5) 0.3279(3) 0.10012(18) 0.090(3) Uani 1.0 4 d .
F(15) F -0.1021(4) 0.2588(3) 0.13972(19) 0.0700(18) Uani 1.0 4 d .
F(16) F -0.0811(7) 0.5462(4) 0.1837(3) 0.133(3) Uani 1.0 4 d .
F(17) F 0.0019(8) 0.5603(6) 0.2530(4) 0.171(4) Uiso 1.0 4 d .
F(18) F -0.1461(7) 0.5399(5) 0.2576(3) 0.134(3) Uiso 1.0 4 d .
F(19) F -0.3054(5) 0.4754(4) 0.3531(3) 0.110(3) Uani 1.0 4 d .
F(20) F -0.3500(4) 0.4910(3) 0.4332(2) 0.078(2) Uani 1.0 4 d .
F(21) F -0.3785(4) 0.3948(4) 0.3947(3) 0.091(3) Uani 1.0 4 d .
F(22) F -0.0722(5) 0.4741(3) 0.5675(3) 0.118(3) Uiso 1.0 4 d .
F(23) F 0.0558(5) 0.4105(4) 0.5525(4) 0.166(4) Uiso 1.0 4 d .
F(24) F -0.0817(6) 0.3631(3) 0.5775(4) 0.201(5) Uiso 1.0 4 d .
C(1) C 0.6041(6) 0.2446(4) 0.0330(3) 0.039(3) Uani 1.0 4 d .
C(2) C 0.7085(7) 0.2556(4) 0.0403(5) 0.064(4) Uani 1.0 4 d .
C(3) C 0.7470(9) 0.2782(5) -0.0086(5) 0.082(4) Uani 1.0 4 d .
C(4) C 0.6657(10) 0.2800(5) -0.0489(5) 0.085(4) Uani 1.0 4 d .
C(5) C 0.5822(8) 0.2596(4) -0.0226(3) 0.055(3) Uani 1.0 4 d .
C(6) C 0.5938(6) 0.1720(4) 0.1313(3) 0.039(3) Uani 1.0 4 d .
C(7) C 0.5378(7) 0.1291(5) 0.1719(3) 0.055(3) Uani 1.0 4 d .
C(8) C 0.4582(6) 0.1468(4) 0.0446(3) 0.037(3) Uani 1.0 4 d .
C(9) C 0.5291(7) 0.0919(4) 0.0251(4) 0.058(3) Uani 1.0 4 d .
C(10) C 0.6177(6) 0.4053(4) 0.1192(3) 0.030(2) Uani 1.0 4 d .
C(11) C 0.7152(6) 0.3811(5) 0.1130(3) 0.050(3) Uani 1.0 4 d .
C(12) C 0.7664(7) 0.4242(6) 0.0782(4) 0.068(4) Uani 1.0 4 d .
C(13) C 0.7031(8) 0.4776(5) 0.0635(4) 0.062(4) Uani 1.0 4 d .
C(14) C 0.6102(6) 0.4664(4) 0.0882(3) 0.043(3) Uani 1.0 4 d .
C(15) C 0.5994(6) 0.3298(4) 0.2148(3) 0.048(3) Uani 1.0 4 d .
C(16) C 0.5435(9) 0.3081(6) 0.2627(4) 0.088(5) Uani 1.0 4 d .
C(17) C 0.4735(6) 0.4459(4) 0.1901(3) 0.043(3) Uani 1.0 4 d .
C(18) C 0.5471(7) 0.4927(5) 0.2212(4) 0.060(3) Uani 1.0 4 d .
C(19) C 0.2468(6) 0.3272(4) 0.0811(3) 0.039(3) Uani 1.0 4 d .
C(20) C 0.2627(5) 0.3523(4) 0.1346(3) 0.032(2) Uani 1.0 4 d .
C(21) C 0.2861(5) 0.2954(4) 0.1678(3) 0.033(2) Uani 1.0 4 d .
C(22) C 0.2833(5) 0.2352(4) 0.1356(3) 0.035(3) Uani 1.0 4 d .
C(23) C 0.2590(6) 0.2553(4) 0.0806(3) 0.038(3) Uani 1.0 4 d .
C(24) C 0.2124(6) 0.3707(6) 0.0331(4) 0.067(4) Uani 1.0 4 d .
C(25) C 0.2352(7) 0.4250(4) 0.1516(4) 0.060(3) Uani 1.0 4 d .
C(26) C 0.2900(7) 0.2973(5) 0.2283(3) 0.059(3) Uani 1.0 4 d .
C(27) C 0.2792(7) 0.1619(4) 0.1581(4) 0.061(3) Uani 1.0 4 d .
C(28) C 0.2297(6) 0.2074(6) 0.0340(4) 0.069(4) Uani 1.0 4 d .
C(29) C -0.0499(5) 0.2344(4) 0.3567(3) 0.0269(19) Uani 1.0 4 d .
C(30) C -0.1294(5) 0.2151(4) 0.3213(3) 0.030(2) Uani 1.0 4 d .
C(31) C -0.1775(5) 0.1518(4) 0.3257(3) 0.034(2) Uani 1.0 4 d .
C(32) C -0.1476(5) 0.1054(4) 0.3653(3) 0.032(2) Uani 1.0 4 d .
C(33) C -0.0714(5) 0.1234(4) 0.4000(3) 0.0281(19) Uani 1.0 4 d .
C(34) C -0.0248(5) 0.1870(4) 0.3960(3) 0.0274(19) Uani 1.0 4 d .
C(35) C -0.2657(4) 0.1351(2) 0.28603(15) 0.060(4) Uani 1.0 4 d .
C(36) C -0.0344(3) 0.07553(16) 0.44223(11) 0.040(3) Uani 1.0 4 d .
C(37) C 0.1203(5) 0.3085(4) 0.3657(3) 0.0277(19) Uani 1.0 4 d .
C(38) C 0.1782(5) 0.2500(4) 0.3608(3) 0.0265(19) Uani 1.0 4 d .
C(39) C 0.2822(6) 0.2513(4) 0.3664(3) 0.031(2) Uani 1.0 4 d .
C(40) C 0.3309(6) 0.3124(4) 0.3756(3) 0.036(3) Uani 1.0 4 d .
C(41) C 0.2750(6) 0.3727(4) 0.3805(3) 0.038(3) Uani 1.0 4 d .
C(42) C 0.1734(6) 0.3689(4) 0.3759(3) 0.034(2) Uani 1.0 4 d .
C(43) C 0.3354(6) 0.1856(5) 0.3594(3) 0.044(3) Uani 1.0 4 d .
C(44) C 0.3257(4) 0.4426(3) 0.3940(3) 0.088(5) Uani 1.0 4 d .
C(45) C -0.0122(5) 0.3471(4) 0.2944(3) 0.030(2) Uani 1.0 4 d .
C(46) C -0.0062(5) 0.3104(4) 0.2459(3) 0.030(2) Uani 1.0 4 d .
C(47) C -0.0181(5) 0.3393(4) 0.1956(3) 0.034(3) Uani 1.0 4 d .
C(48) C -0.0387(6) 0.4078(5) 0.1884(3) 0.042(3) Uani 1.0 4 d .
C(49) C -0.0431(6) 0.4482(4) 0.2355(4) 0.045(3) Uani 1.0 4 d .
C(50) C -0.0313(6) 0.4177(4) 0.2864(3) 0.038(3) Uani 1.0 4 d .
C(51) C -0.0168(7) 0.2933(5) 0.1467(3) 0.051(3) Uani 1.0 4 d .
C(52) C -0.0690(9) 0.5203(6) 0.2306(5) 0.077(4) Uani 1.0 4 d .
C(53) C -0.0619(5) 0.3559(4) 0.3992(3) 0.029(2) Uani 1.0 4 d .
C(54) C -0.1555(5) 0.3813(4) 0.3858(3) 0.033(2) Uani 1.0 4 d .
C(55) C -0.2117(6) 0.4179(4) 0.4215(3) 0.041(3) Uani 1.0 4 d .
C(56) C -0.1824(6) 0.4275(4) 0.4733(3) 0.043(3) Uani 1.0 4 d .
C(57) C -0.0877(7) 0.4014(4) 0.4900(3) 0.043(3) Uani 1.0 4 d .
C(58) C -0.0303(6) 0.3660(4) 0.4526(3) 0.035(3) Uani 1.0 4 d .
C(59) C -0.3129(8) 0.4451(6) 0.4006(4) 0.065(4) Uani 1.0 4 d .
C(60) C -0.0424(5) 0.4138(3) 0.54861(17) 0.088(4) Uiso 1.0 4 d .
B(1) B 0.0004(6) 0.3119(4) 0.3537(3) 0.028(3) Uani 1.0 4 d .
H(1) H 0.7456 0.2475 0.0730 0.0769 Uiso 1.0 4 calc R
H(2) H 0.8140 0.2908 -0.0143 0.0994 Uiso 1.0 4 calc R
H(3) H 0.6715 0.2924 -0.0860 0.1029 Uiso 1.0 4 calc R
H(4) H 0.5184 0.2564 -0.0396 0.0662 Uiso 1.0 4 calc R
H(5) H 0.6334 0.2048 0.1505 0.0462 Uiso 1.0 4 calc R
H(6) H 0.6354 0.1420 0.1117 0.0463 Uiso 1.0 4 calc R
H(7) H 0.5266 0.0841 0.1578 0.0663 Uiso 1.0 4 calc R
H(8) H 0.5754 0.1262 0.2050 0.0663 Uiso 1.0 4 calc R
H(9) H 0.4759 0.1506 0.1784 0.0663 Uiso 1.0 4 calc R
H(10) H 0.4261 0.1657 0.0132 0.0444 Uiso 1.0 4 calc R
H(11) H 0.4103 0.1255 0.0667 0.0445 Uiso 1.0 4 calc R
H(12) H 0.5360 0.0576 0.0525 0.0699 Uiso 1.0 4 calc R
H(13) H 0.5038 0.0714 -0.0074 0.0698 Uiso 1.0 4 calc R
H(14) H 0.5921 0.1118 0.0187 0.0699 Uiso 1.0 4 calc R
H(15) H 0.7423 0.3412 0.1301 0.0602 Uiso 1.0 4 calc R
H(16) H 0.8321 0.4181 0.0662 0.0814 Uiso 1.0 4 calc R
H(17) H 0.7187 0.5155 0.0409 0.0750 Uiso 1.0 4 calc R
H(18) H 0.5531 0.4948 0.0845 0.0516 Uiso 1.0 4 calc R
H(19) H 0.6462 0.3638 0.2261 0.0568 Uiso 1.0 4 calc R
H(20) H 0.6334 0.2910 0.2009 0.0569 Uiso 1.0 4 calc R
H(21) H 0.5244 0.2613 0.2584 0.1053 Uiso 1.0 4 calc R
H(22) H 0.5849 0.3127 0.2943 0.1052 Uiso 1.0 4 calc R
H(23) H 0.4860 0.3359 0.2663 0.1052 Uiso 1.0 4 calc R
H(24) H 0.4245 0.4326 0.2150 0.0514 Uiso 1.0 4 calc R
H(25) H 0.4435 0.4727 0.1618 0.0513 Uiso 1.0 4 calc R
H(26) H 0.5731 0.5256 0.1968 0.0723 Uiso 1.0 4 calc R
H(27) H 0.5148 0.5160 0.2497 0.0722 Uiso 1.0 4 calc R
H(28) H 0.5997 0.4654 0.2360 0.0723 Uiso 1.0 4 calc R
H(29) H 0.2681 0.3901 0.0159 0.0808 Uiso 1.0 4 calc R
H(30) H 0.1763 0.3426 0.0080 0.0808 Uiso 1.0 4 calc R
H(31) H 0.1707 0.4067 0.0455 0.0808 Uiso 1.0 4 calc R
H(32) H 0.1690 0.4255 0.1639 0.0722 Uiso 1.0 4 calc R
H(33) H 0.2791 0.4393 0.1802 0.0722 Uiso 1.0 4 calc R
H(34) H 0.2407 0.4555 0.1217 0.0722 Uiso 1.0 4 calc R
H(35) H 0.2265 0.2858 0.2415 0.0711 Uiso 1.0 4 calc R
H(36) H 0.3375 0.2648 0.2414 0.0712 Uiso 1.0 4 calc R
H(37) H 0.3081 0.3421 0.2406 0.0712 Uiso 1.0 4 calc R
H(38) H 0.2121 0.1477 0.1611 0.0740 Uiso 1.0 4 calc R
H(39) H 0.3125 0.1316 0.1344 0.0741 Uiso 1.0 4 calc R
H(40) H 0.3110 0.1610 0.1929 0.0741 Uiso 1.0 4 calc R
H(41) H 0.2839 0.2015 0.0106 0.0831 Uiso 1.0 4 calc R
H(42) H 0.2101 0.1639 0.0477 0.0830 Uiso 1.0 4 calc R
H(43) H 0.1756 0.2278 0.0144 0.0831 Uiso 1.0 4 calc R
H(44) H -0.1513 0.2461 0.2937 0.0363 Uiso 1.0 4 calc R
H(45) H -0.1781 0.0614 0.3676 0.0386 Uiso 1.0 4 calc R
H(46) H 0.0265 0.1985 0.4215 0.0328 Uiso 1.0 4 calc R
H(47) H 0.1460 0.2073 0.3535 0.0318 Uiso 1.0 4 calc R
H(48) H 0.4012 0.3138 0.3789 0.0434 Uiso 1.0 4 calc R
H(49) H 0.1371 0.4105 0.3798 0.0404 Uiso 1.0 4 calc R
H(50) H 0.0077 0.2625 0.2481 0.0358 Uiso 1.0 4 calc R
H(51) H -0.0490 0.4275 0.1535 0.0499 Uiso 1.0 4 calc R
H(52) H -0.0352 0.4462 0.3176 0.0455 Uiso 1.0 4 calc R
H(53) H -0.1814 0.3725 0.3503 0.0400 Uiso 1.0 4 calc R
H(54) H -0.2222 0.4516 0.4983 0.0512 Uiso 1.0 4 calc R
H(55) H 0.0329 0.3493 0.4643 0.0424 Uiso 1.0 4 calc R

loop_
_atom_site_aniso_label
_atom_site_aniso_U_11
_atom_site_aniso_U_22
_atom_site_aniso_U_33
_atom_site_aniso_U_12
_atom_site_aniso_U_13
_atom_site_aniso_U_23
Ru(1) 0.0243(3) 0.0202(3) 0.0255(3) 0.0018(3) -0.0003(2) 0.0031(3)
Zr(1) 0.0308(4) 0.0244(4) 0.0336(4) 0.0010(3) 0.0042(3) 0.0028(3)
Cl(1) 0.0291(10) 0.0435(12) 0.0344(10) -0.0013(9) -0.0029(8) 0.0150(8)
Cl(2) 0.0532(14) 0.0482(13) 0.0480(12) 0.0028(11) 0.0098(10) 0.0169(10)
P(1) 0.0280(11) 0.0205(10) 0.0315(10) 0.0027(8) -0.0010(8) 0.0011(7)
P(2) 0.0316(11) 0.0242(10) 0.0270(9) 0.0004(8) -0.0016(8) 0.0000(8)
F(1) 0.129(6) 0.150(7) 0.067(4) -0.084(5) -0.064(4) 0.052(4)
F(2) 0.173(7) 0.050(4) 0.159(6) -0.045(5) -0.131(6) 0.015(4)
F(4) 0.144(6) 0.062(4) 0.135(5) -0.056(4) -0.096(5) 0.063(4)
F(5) 0.067(4) 0.079(4) 0.055(3) 0.043(3) 0.001(3) 0.015(3)
F(6) 0.077(4) 0.091(4) 0.034(3) 0.029(3) 0.006(3) 0.015(3)
F(9) 0.172(7) 0.081(5) 0.082(4) 0.076(5) -0.048(4) -0.046(4)
F(10) 0.044(4) 0.067(5) 0.308(10) -0.031(4) 0.044(5) -0.064(6)
F(12) 0.103(7) 0.056(5) 0.376(14) -0.049(5) -0.096(8) 0.064(7)
F(13) 0.052(4) 0.099(5) 0.052(3) 0.031(3) -0.003(3) -0.027(3)
F(14) 0.147(6) 0.092(5) 0.031(3) 0.010(4) 0.014(3) -0.004(3)
F(15) 0.043(4) 0.090(5) 0.076(4) 0.004(3) -0.008(3) -0.033(3)
F(16) 0.238(10) 0.073(5) 0.090(5) 0.052(6) 0.035(5) 0.048(4)
F(19) 0.093(5) 0.157(7) 0.083(4) 0.081(5) 0.028(4) 0.060(5)
F(20) 0.068(4) 0.066(4) 0.101(4) 0.041(3) 0.033(4) 0.007(3)
F(21) 0.046(4) 0.098(5) 0.129(6) 0.020(4) -0.011(4) -0.023(4)
C(1) 0.048(6) 0.016(4) 0.053(5) -0.002(4) 0.004(4) 0.001(4)
C(2) 0.044(6) 0.030(5) 0.118(9) 0.015(5) 0.014(6) 0.009(5)
C(3) 0.077(9) 0.032(6) 0.140(10) 0.008(6) 0.074(8) 0.008(6)
C(4) 0.136(12) 0.052(7) 0.070(7) -0.017(7) 0.066(8) -0.023(6)
C(5) 0.091(8) 0.037(5) 0.038(5) -0.023(5) 0.015(5) -0.006(4)
C(6) 0.036(5) 0.037(5) 0.042(5) 0.009(4) -0.003(4) 0.006(4)
C(7) 0.065(7) 0.055(6) 0.046(5) 0.009(5) -0.012(5) 0.019(5)
C(8) 0.043(5) 0.026(4) 0.042(5) -0.008(4) 0.002(4) -0.002(4)
C(9) 0.066(7) 0.023(5) 0.086(7) 0.004(5) 0.011(5) -0.010(5)
C(10) 0.030(5) 0.034(5) 0.028(4) -0.005(4) 0.000(3) -0.003(3)
C(11) 0.041(6) 0.077(7) 0.032(5) -0.003(5) -0.006(4) 0.004(4)
C(12) 0.033(6) 0.126(10) 0.044(5) -0.022(6) 0.001(4) -0.018(6)
C(13) 0.084(8) 0.054(7) 0.050(6) -0.043(6) 0.016(5) -0.002(5)
C(14) 0.051(6) 0.035(5) 0.042(5) -0.004(4) 0.009(4) -0.001(4)
C(15) 0.066(7) 0.036(5) 0.040(5) 0.009(5) -0.017(4) 0.001(4)
C(16) 0.109(10) 0.085(9) 0.069(7) -0.029(8) -0.020(6) 0.021(6)
C(17) 0.043(5) 0.040(5) 0.045(5) -0.002(4) 0.014(4) -0.009(4)
C(18) 0.074(7) 0.051(6) 0.055(6) -0.007(5) 0.002(5) -0.024(5)
C(19) 0.024(5) 0.048(5) 0.046(5) 0.010(4) 0.005(4) 0.017(4)
C(20) 0.024(4) 0.031(5) 0.042(5) 0.009(4) 0.009(3) 0.008(4)
C(21) 0.021(4) 0.041(5) 0.039(4) -0.004(4) 0.010(3) 0.005(4)
C(22) 0.023(4) 0.034(5) 0.049(5) 0.006(4) 0.006(4) 0.011(4)
C(23) 0.022(4) 0.047(5) 0.045(5) -0.006(4) 0.001(4) 0.004(4)
C(24) 0.027(5) 0.110(9) 0.065(6) 0.008(5) -0.000(4) 0.038(6)
C(25) 0.047(6) 0.046(6) 0.088(7) 0.012(5) 0.017(5) 0.003(5)
C(26) 0.057(6) 0.086(8) 0.034(5) -0.004(6) 0.006(4) 0.011(5)
C(27) 0.062(7) 0.035(5) 0.088(7) -0.009(5) 0.020(5) 0.021(5)
C(28) 0.025(5) 0.107(9) 0.076(6) -0.007(5) -0.008(5) -0.033(6)
C(29) 0.028(4) 0.027(4) 0.026(4) -0.003(3) 0.005(3) -0.001(3)
C(30) 0.024(4) 0.032(5) 0.035(4) -0.001(4) -0.003(3) 0.010(3)
C(31) 0.026(5) 0.031(5) 0.043(5) -0.003(4) -0.004(4) -0.000(4)
C(32) 0.034(5) 0.024(4) 0.039(4) -0.009(4) -0.003(4) 0.005(3)
C(33) 0.034(5) 0.025(4) 0.025(4) -0.003(4) -0.004(3) 0.002(3)
C(34) 0.025(4) 0.030(4) 0.027(4) -0.005(3) 0.000(3) -0.006(3)
C(35) 0.066(7) 0.065(7) 0.048(6) -0.019(6) -0.009(5) 0.004(5)
C(36) 0.038(5) 0.037(5) 0.043(5) -0.012(4) -0.012(4) 0.006(4)
C(37) 0.032(4) 0.025(4) 0.026(4) -0.002(4) 0.006(3) 0.001(3)
C(38) 0.026(4) 0.031(4) 0.022(4) -0.004(3) 0.003(3) -0.000(3)
C(39) 0.037(5) 0.034(5) 0.023(4) 0.009(4) 0.002(3) 0.009(3)
C(40) 0.028(5) 0.051(6) 0.029(4) -0.003(4) -0.004(3) -0.004(4)
C(41) 0.034(5) 0.039(5) 0.040(5) 0.002(4) -0.001(4) -0.004(4)
C(42) 0.032(5) 0.025(4) 0.043(5) 0.002(4) -0.003(4) -0.007(4)
C(43) 0.036(5) 0.054(6) 0.044(5) 0.006(4) 0.016(4) 0.016(5)
C(44) 0.065(8) 0.105(10) 0.094(9) -0.048(8) 0.002(7) 0.019(8)
C(45) 0.020(4) 0.027(4) 0.044(5) 0.002(3) 0.005(3) 0.005(4)
C(46) 0.020(4) 0.033(5) 0.036(4) -0.000(4) -0.000(3) -0.002(4)
C(47) 0.020(4) 0.050(5) 0.033(4) -0.001(4) 0.003(3) 0.002(4)
C(48) 0.030(5) 0.065(6) 0.031(4) 0.004(4) 0.004(4) 0.010(4)
C(49) 0.037(5) 0.042(5) 0.058(5) 0.000(4) 0.005(4) 0.025(5)
C(50) 0.044(5) 0.033(5) 0.037(4) -0.005(4) 0.005(4) 0.004(4)
C(51) 0.037(5) 0.074(7) 0.041(5) 0.013(5) -0.006(4) -0.005(5)
C(52) 0.081(9) 0.060(7) 0.091(8) 0.005(6) -0.002(7) 0.044(6)
C(53) 0.026(4) 0.023(4) 0.038(4) -0.002(3) 0.000(3) 0.006(3)
C(54) 0.029(5) 0.028(4) 0.043(5) 0.002(4) 0.008(4) 0.006(4)
C(55) 0.039(5) 0.030(5) 0.053(5) 0.005(4) 0.012(4) 0.015(4)
C(56) 0.049(6) 0.028(5) 0.051(5) 0.006(4) 0.014(4) 0.008(4)
C(57) 0.054(6) 0.029(5) 0.046(5) 0.005(4) 0.007(4) -0.003(4)
C(58) 0.044(5) 0.029(5) 0.032(4) 0.006(4) -0.004(4) 0.001(3)
C(59) 0.055(7) 0.073(8) 0.068(7) 0.027(6) 0.015(5) 0.023(6)
B(1) 0.032(5) 0.024(5) 0.027(4) -0.003(4) -0.001(4) -0.001(4)

loop_
_atom_type_symbol
_atom_type_description
_atom_type_scat_dispersion_real
_atom_type_scat_dispersion_imag
_atom_type_scat_source
C C 0.0033 0.0016
;
International Tables for Crystallography
(1992, Vol. C, Tables 4.2.6.8 and 6.1.1.4)
;
H H 0.0000 0.0000
;
International Tables for Crystallography
(1992, Vol. C, Table 6.1.1.4)
;
B B 0.0013 0.0007
;
International Tables for Crystallography
(1992, Vol. C, Tables 4.2.6.8 and 6.1.1.4)
;
F F 0.0171 0.0103
;
International Tables for Crystallography
(1992, Vol. C, Tables 4.2.6.8 and 6.1.1.4)
;
P P 0.1023 0.0942
;
International Tables for Crystallography
(1992, Vol. C, Tables 4.2.6.8 and 6.1.1.4)
;
Cl Cl 0.1484 0.1585
;
International Tables for Crystallography
(1992, Vol. C, Tables 4.2.6.8 and 6.1.1.4)
;
Zr Zr -2.9673 0.5597
;
International Tables for Crystallography
(1992, Vol. C, Tables 4.2.6.8 and 6.1.1.4)
;
Ru Ru -1.2594 0.8363
;
International Tables for Crystallography
(1992, Vol. C, Tables 4.2.6.8 and 6.1.1.4)
;

loop_
_geom_angle_atom_site_label_1
_geom_angle_atom_site_label_2
_geom_angle_atom_site_label_3
_geom_angle
_geom_angle_publ_flag
Cl(1) Ru(1) P(1) 90.86(7) yes
Cl(1) Ru(1) P(2) 88.36(6) yes
Cl(1) Ru(1) C(19) 84.4(2) yes
Cl(1) Ru(1) C(20) 103.28(18) yes
Cl(1) Ru(1) C(21) 140.18(19) yes
Cl(1) Ru(1) C(22) 140.20(19) yes
Cl(1) Ru(1) C(23) 102.6(2) yes
P(1) Ru(1) P(2) 95.26(7) yes
P(1) Ru(1) C(19) 132.2(2) yes
P(1) Ru(1) C(20) 159.02(19) yes
P(1) Ru(1) C(21) 126.8(2) yes
P(1) Ru(1) C(22) 97.4(2) yes
P(1) Ru(1) C(23) 100.2(2) yes
P(2) Ru(1) C(19) 131.9(2) yes
P(2) Ru(1) C(20) 100.50(18) yes
P(2) Ru(1) C(21) 99.09(19) yes
P(2) Ru(1) C(22) 129.13(19) yes
P(2) Ru(1) C(23) 160.8(2) yes
C(19) Ru(1) C(20) 37.0(3) yes
C(19) Ru(1) C(21) 61.6(3) yes
C(19) Ru(1) C(22) 61.5(3) yes
C(19) Ru(1) C(23) 36.4(3) yes
C(20) Ru(1) C(21) 36.9(3) yes
C(20) Ru(1) C(22) 61.9(3) yes
C(20) Ru(1) C(23) 61.9(3) yes
C(21) Ru(1) C(22) 37.3(3) yes
C(21) Ru(1) C(23) 62.4(3) yes
C(22) Ru(1) C(23) 37.6(3) yes
Cl(1) Zr(1) Cl(2) 95.55(7) yes
Cl(1) Zr(1) C(1) 83.29(19) yes
Cl(1) Zr(1) C(2) 116.2(2) yes
Cl(1) Zr(1) C(3) 132.5(3) yes
Cl(1) Zr(1) C(4) 105.2(3) yes
Cl(1) Zr(1) C(5) 78.6(3) yes
Cl(1) Zr(1) C(10) 81.15(17) yes
Cl(1) Zr(1) C(11) 112.66(19) yes
Cl(1) Zr(1) C(12) 132.3(3) yes
Cl(1) Zr(1) C(13) 108.9(3) yes
Cl(1) Zr(1) C(14) 79.0(2) yes
Cl(2) Zr(1) C(1) 130.66(18) yes
Cl(2) Zr(1) C(2) 128.0(3) yes
Cl(2) Zr(1) C(3) 95.6(3) yes
Cl(2) Zr(1) C(4) 78.4(3) yes
Cl(2) Zr(1) C(5) 97.81(18) yes
Cl(2) Zr(1) C(10) 129.57(17) yes
Cl(2) Zr(1) C(11) 130.7(3) yes
Cl(2) Zr(1) C(12) 99.0(3) yes
Cl(2) Zr(1) C(13) 80.3(2) yes
Cl(2) Zr(1) C(14) 96.90(18) yes
C(1) Zr(1) C(2) 33.7(3) yes
C(1) Zr(1) C(3) 55.2(3) yes
C(1) Zr(1) C(4) 55.0(3) yes
C(1) Zr(1) C(5) 33.4(3) yes
C(1) Zr(1) C(10) 99.1(3) yes
C(1) Zr(1) C(11) 93.4(3) yes
C(1) Zr(1) C(12) 118.0(4) yes
C(1) Zr(1) C(13) 146.6(3) yes
C(1) Zr(1) C(14) 130.6(3) yes
C(2) Zr(1) C(3) 32.6(4) yes
C(2) Zr(1) C(4) 54.9(4) yes
C(2) Zr(1) C(5) 54.5(3) yes
C(2) Zr(1) C(10) 96.8(3) yes
C(2) Zr(1) C(11) 75.0(4) yes
C(2) Zr(1) C(12) 89.0(4) yes
C(2) Zr(1) C(13) 121.1(3) yes
C(2) Zr(1) C(14) 127.5(3) yes
C(3) Zr(1) C(4) 33.8(4) yes
C(3) Zr(1) C(5) 54.2(4) yes
C(3) Zr(1) C(10) 123.5(4) yes
C(3) Zr(1) C(11) 93.7(4) yes
C(3) Zr(1) C(12) 90.9(4) yes
C(3) Zr(1) C(13) 118.5(4) yes
C(3) Zr(1) C(14) 144.5(4) yes
C(4) Zr(1) C(5) 31.8(4) yes
C(4) Zr(1) C(10) 151.3(3) yes
C(4) Zr(1) C(11) 126.8(4) yes
C(4) Zr(1) C(12) 122.1(4) yes
C(4) Zr(1) C(13) 141.1(4) yes
C(4) Zr(1) C(14) 173.8(4) yes
C(5) Zr(1) C(10) 129.9(3) yes
C(5) Zr(1) C(11) 126.0(3) yes
C(5) Zr(1) C(12) 142.5(4) yes
C(5) Zr(1) C(13) 172.4(4) yes
C(5) Zr(1) C(14) 154.2(3) yes
C(10) Zr(1) C(11) 32.8(3) yes
C(10) Zr(1) C(12) 54.9(3) yes
C(10) Zr(1) C(13) 54.5(3) yes
C(10) Zr(1) C(14) 32.8(3) yes
C(11) Zr(1) C(12) 32.5(3) yes
C(11) Zr(1) C(13) 53.2(3) yes
C(11) Zr(1) C(14) 53.7(3) yes
C(12) Zr(1) C(13) 32.1(4) yes
C(12) Zr(1) C(14) 54.3(3) yes
C(13) Zr(1) C(14) 33.0(3) yes
Ru(1) Cl(1) Zr(1) 106.13(7) yes
Ru(1) P(1) C(1) 114.7(3) yes
Ru(1) P(1) C(6) 123.5(3) yes
Ru(1) P(1) C(8) 114.9(3) yes
C(1) P(1) C(6) 100.7(4) yes
C(1) P(1) C(8) 97.9(4) yes
C(6) P(1) C(8) 101.2(4) yes
Ru(1) P(2) C(10) 113.5(3) yes
Ru(1) P(2) C(15) 123.8(3) yes
Ru(1) P(2) C(17) 115.3(3) yes
C(10) P(2) C(15) 98.7(4) yes
C(10) P(2) C(17) 98.7(4) yes
C(15) P(2) C(17) 102.9(4) yes
Zr(1) C(1) P(1) 116.7(4) yes
Zr(1) C(1) C(2) 73.7(5) yes
Zr(1) C(1) C(5) 74.1(5) yes
P(1) C(1) C(2) 128.8(7) yes
P(1) C(1) C(5) 125.5(7) yes
C(2) C(1) C(5) 105.7(8) yes
Zr(1) C(2) C(1) 72.7(5) yes
Zr(1) C(2) C(3) 74.4(6) yes
C(1) C(2) C(3) 108.9(9) yes
Zr(1) C(3) C(2) 73.0(6) yes
Zr(1) C(3) C(4) 74.2(6) yes
C(2) C(3) C(4) 107.8(10) yes
Zr(1) C(4) C(3) 72.0(6) yes
Zr(1) C(4) C(5) 72.5(6) yes
C(3) C(4) C(5) 106.4(9) yes
Zr(1) C(5) C(1) 72.5(5) yes
Zr(1) C(5) C(4) 75.7(6) yes
C(1) C(5) C(4) 111.3(9) yes
P(1) C(6) C(7) 113.9(6) yes
P(1) C(8) C(9) 116.2(6) yes
Zr(1) C(10) P(2) 118.6(4) yes
Zr(1) C(10) C(11) 73.3(4) yes
Zr(1) C(10) C(14) 73.9(4) yes
P(2) C(10) C(11) 127.8(6) yes
P(2) C(10) C(14) 126.2(6) yes
C(11) C(10) C(14) 106.0(7) yes
Zr(1) C(11) C(10) 73.9(4) yes
Zr(1) C(11) C(12) 73.9(5) yes
C(10) C(11) C(12) 110.2(8) yes
Zr(1) C(12) C(11) 73.6(5) yes
Zr(1) C(12) C(13) 74.7(6) yes
C(11) C(12) C(13) 107.3(8) yes
Zr(1) C(13) C(12) 73.1(6) yes
Zr(1) C(13) C(14) 73.1(5) yes
C(12) C(13) C(14) 108.5(8) yes
Zr(1) C(14) C(10) 73.3(4) yes
Zr(1) C(14) C(13) 73.9(5) yes
C(10) C(14) C(13) 108.0(7) yes
P(2) C(15) C(16) 113.9(7) yes
P(2) C(17) C(18) 118.3(6) yes
Ru(1) C(19) C(20) 71.2(4) yes
Ru(1) C(19) C(23) 72.1(5) yes
Ru(1) C(19) C(24) 127.4(6) yes
C(20) C(19) C(23) 109.5(7) yes
C(20) C(19) C(24) 124.8(8) yes
C(23) C(19) C(24) 125.5(7) yes
Ru(1) C(20) C(19) 71.8(4) yes
Ru(1) C(20) C(21) 70.4(4) yes
Ru(1) C(20) C(25) 133.4(6) yes
C(19) C(20) C(21) 107.4(7) yes
C(19) C(20) C(25) 122.9(7) yes
C(21) C(20) C(25) 128.4(7) yes
Ru(1) C(21) C(20) 72.7(4) yes
Ru(1) C(21) C(22) 72.1(4) yes
Ru(1) C(21) C(26) 131.6(5) yes
C(20) C(21) C(22) 108.6(6) yes
C(20) C(21) C(26) 124.4(7) yes
C(22) C(21) C(26) 125.6(7) yes
Ru(1) C(22) C(21) 70.7(4) yes
Ru(1) C(22) C(23) 72.3(4) yes
Ru(1) C(22) C(27) 134.9(6) yes
C(21) C(22) C(23) 107.9(7) yes
C(21) C(22) C(27) 124.4(7) yes
C(23) C(22) C(27) 125.8(7) yes
Ru(1) C(23) C(19) 71.4(5) yes
Ru(1) C(23) C(22) 70.1(4) yes
Ru(1) C(23) C(28) 133.3(6) yes
C(19) C(23) C(22) 106.6(7) yes
C(19) C(23) C(28) 125.8(7) yes
C(22) C(23) C(28) 126.4(8) yes
C(30) C(29) C(34) 115.3(6) yes
C(30) C(29) B(1) 121.2(6) yes
C(34) C(29) B(1) 123.2(6) yes
C(29) C(30) C(31) 122.1(6) yes
C(30) C(31) C(32) 120.1(7) yes
C(30) C(31) C(35) 118.9(6) yes
C(32) C(31) C(35) 121.0(6) yes
C(31) C(32) C(33) 118.5(7) yes
C(32) C(33) C(34) 121.2(6) yes
C(32) C(33) C(36) 121.1(6) yes
C(34) C(33) C(36) 117.7(6) yes
C(29) C(34) C(33) 122.8(6) yes
F(1) C(35) F(2) 109.447 yes
F(1) C(35) F(3) 109.537 yes
F(1) C(35) C(31) 110.1(5) yes
F(2) C(35) F(3) 109.424 yes
F(2) C(35) C(31) 108.9(5) yes
F(3) C(35) C(31) 109.4(5) yes
F(4) C(36) F(5) 105.556 yes
F(4) C(36) F(6) 103.889 yes
F(4) C(36) C(33) 114.5(4) yes
F(5) C(36) F(6) 101.329 yes
F(5) C(36) C(33) 116.0(4) yes
F(6) C(36) C(33) 114.0(4) yes
C(38) C(37) C(42) 114.7(7) yes
C(38) C(37) B(1) 125.0(6) yes
C(42) C(37) B(1) 120.0(6) yes
C(37) C(38) C(39) 122.6(7) yes
C(38) C(39) C(40) 120.3(7) yes
C(38) C(39) C(43) 117.3(7) yes
C(40) C(39) C(43) 122.3(7) yes
C(39) C(40) C(41) 118.7(7) yes
C(40) C(41) C(42) 119.1(7) yes
C(40) C(41) C(44) 121.0(6) yes
C(42) C(41) C(44) 119.9(6) yes
C(37) C(42) C(41) 124.6(7) yes
F(7) C(43) F(8) 100.8(7) yes
F(7) C(43) F(9) 107.1(8) yes
F(7) C(43) C(39) 114.1(7) yes
F(8) C(43) F(9) 104.6(7) yes
F(8) C(43) C(39) 110.7(7) yes
F(9) C(43) C(39) 117.8(7) yes
F(10) C(44) F(11) 109.480 yes
F(10) C(44) F(12) 109.458 yes
F(10) C(44) C(41) 110.2(5) yes
F(11) C(44) F(12) 109.582 yes
F(11) C(44) C(41) 109.1(6) yes
F(12) C(44) C(41) 108.9(5) yes
C(46) C(45) C(50) 113.0(6) yes
C(46) C(45) B(1) 123.5(6) yes
C(50) C(45) B(1) 123.5(6) yes
C(45) C(46) C(47) 124.1(7) yes
C(46) C(47) C(48) 122.3(7) yes
C(46) C(47) C(51) 118.8(7) yes
C(48) C(47) C(51) 118.7(7) yes
C(47) C(48) C(49) 116.7(7) yes
C(48) C(49) C(50) 120.1(8) yes
C(48) C(49) C(52) 119.2(8) yes
C(50) C(49) C(52) 120.5(8) yes
C(45) C(50) C(49) 123.8(7) yes
F(13) C(51) F(14) 105.8(7) yes
F(13) C(51) F(15) 105.2(8) yes
F(13) C(51) C(47) 113.8(7) yes
F(14) C(51) F(15) 106.2(7) yes
F(14) C(51) C(47) 113.2(8) yes
F(15) C(51) C(47) 112.0(7) yes
F(16) C(52) F(17) 102.8(10) yes
F(16) C(52) F(18) 105.4(10) yes
F(16) C(52) C(49) 119.0(9) yes
F(17) C(52) F(18) 100.9(10) yes
F(17) C(52) C(49) 111.0(10) yes
F(18) C(52) C(49) 115.6(10) yes
C(54) C(53) C(58) 115.6(7) yes
C(54) C(53) B(1) 119.7(6) yes
C(58) C(53) B(1) 124.6(6) yes
C(53) C(54) C(55) 123.0(7) yes
C(54) C(55) C(56) 121.9(7) yes
C(54) C(55) C(59) 117.5(7) yes
C(56) C(55) C(59) 120.6(8) yes
C(55) C(56) C(57) 117.8(7) yes
C(56) C(57) C(58) 119.4(7) yes
C(56) C(57) C(60) 122.3(7) yes
C(58) C(57) C(60) 118.2(7) yes
C(53) C(58) C(57) 122.3(7) yes
F(19) C(59) F(20) 106.3(9) yes
F(19) C(59) F(21) 107.3(8) yes
F(19) C(59) C(55) 111.3(8) yes
F(20) C(59) F(21) 107.7(8) yes
F(20) C(59) C(55) 112.2(8) yes
F(21) C(59) C(55) 111.7(9) yes
F(22) C(60) F(23) 109.277 yes
F(22) C(60) F(24) 109.591 yes
F(22) C(60) C(57) 110.1(6) yes
F(23) C(60) F(24) 109.616 yes
F(23) C(60) C(57) 114.9(6) yes
F(24) C(60) C(57) 103.1(6) yes
C(29) B(1) C(37) 111.1(6) yes
C(29) B(1) C(45) 113.0(6) yes
C(29) B(1) C(53) 102.9(6) yes
C(37) B(1) C(45) 105.1(6) yes
C(37) B(1) C(53) 114.5(6) yes
C(45) B(1) C(53) 110.6(6) yes
Zr(1) C(2) H(1) 120.549 no
C(1) C(2) H(1) 125.211 no
C(3) C(2) H(1) 125.871 no
Zr(1) C(3) H(2) 117.946 no
C(2) C(3) H(2) 125.838 no
C(4) C(3) H(2) 126.378 no
Zr(1) C(4) H(3) 121.099 no
C(3) C(4) H(3) 125.483 no
C(5) C(4) H(3) 128.155 no
Zr(1) C(5) H(4) 118.807 no
C(1) C(5) H(4) 125.146 no
C(4) C(5) H(4) 123.586 no
P(1) C(6) H(5) 108.317 no
P(1) C(6) H(6) 108.413 no
C(7) C(6) H(5) 108.660 no
C(7) C(6) H(6) 108.005 no
H(5) C(6) H(6) 109.465 no
C(6) C(7) H(7) 109.854 no
C(6) C(7) H(8) 109.608 no
C(6) C(7) H(9) 108.931 no
H(7) C(7) H(8) 109.472 no
H(7) C(7) H(9) 109.482 no
H(8) C(7) H(9) 109.480 no
P(1) C(8) H(10) 107.531 no
P(1) C(8) H(11) 108.131 no
C(9) C(8) H(10) 106.827 no
C(9) C(8) H(11) 108.565 no
H(10) C(8) H(11) 109.464 no
C(8) C(9) H(12) 108.454 no
C(8) C(9) H(13) 110.141 no
C(8) C(9) H(14) 109.825 no
H(12) C(9) H(13) 109.482 no
H(12) C(9) H(14) 109.471 no
H(13) C(9) H(14) 109.450 no
Zr(1) C(11) H(15) 118.966 no
C(10) C(11) H(15) 124.962 no
C(12) C(11) H(15) 124.824 no
Zr(1) C(12) H(16) 116.756 no
C(11) C(12) H(16) 126.814 no
C(13) C(12) H(16) 125.843 no
Zr(1) C(13) H(17) 119.890 no
C(12) C(13) H(17) 126.007 no
C(14) C(13) H(17) 125.530 no
Zr(1) C(14) H(18) 118.570 no
C(10) C(14) H(18) 125.943 no
C(13) C(14) H(18) 126.102 no
P(2) C(15) H(19) 107.957 no
P(2) C(15) H(20) 108.592 no
C(16) C(15) H(19) 107.995 no
C(16) C(15) H(20) 108.903 no
H(19) C(15) H(20) 109.464 no
C(15) C(16) H(21) 108.941 no
C(15) C(16) H(22) 109.177 no
C(15) C(16) H(23) 110.283 no
H(21) C(16) H(22) 109.479 no
H(21) C(16) H(23) 109.482 no
H(22) C(16) H(23) 109.464 no
P(2) C(17) H(24) 107.247 no
P(2) C(17) H(25) 107.390 no
C(18) C(17) H(24) 106.674 no
C(18) C(17) H(25) 107.546 no
H(24) C(17) H(25) 109.460 no
C(17) C(18) H(26) 108.967 no
C(17) C(18) H(27) 110.328 no
C(17) C(18) H(28) 109.144 no
H(26) C(18) H(27) 109.434 no
H(26) C(18) H(28) 109.477 no
H(27) C(18) H(28) 109.474 no
C(19) C(24) H(29) 109.860 no
C(19) C(24) H(30) 109.248 no
C(19) C(24) H(31) 109.314 no
H(29) C(24) H(30) 109.465 no
H(29) C(24) H(31) 109.468 no
H(30) C(24) H(31) 109.471 no
C(20) C(25) H(32) 109.606 no
C(20) C(25) H(33) 108.943 no
C(20) C(25) H(34) 109.863 no
H(32) C(25) H(33) 109.469 no
H(32) C(25) H(34) 109.474 no
H(33) C(25) H(34) 109.470 no
C(21) C(26) H(35) 109.149 no
C(21) C(26) H(36) 109.267 no
C(21) C(26) H(37) 110.002 no
H(35) C(26) H(36) 109.467 no
H(35) C(26) H(37) 109.472 no
H(36) C(26) H(37) 109.469 no
C(22) C(27) H(38) 109.984 no
C(22) C(27) H(39) 109.325 no
C(22) C(27) H(40) 109.110 no
H(38) C(27) H(39) 109.469 no
H(38) C(27) H(40) 109.471 no
H(39) C(27) H(40) 109.468 no
C(23) C(28) H(41) 110.175 no
C(23) C(28) H(42) 110.056 no
C(23) C(28) H(43) 108.169 no
H(41) C(28) H(42) 109.470 no
H(41) C(28) H(43) 109.479 no
H(42) C(28) H(43) 109.469 no
C(29) C(30) H(44) 119.419 no
C(31) C(30) H(44) 118.523 no
C(31) C(32) H(45) 120.595 no
C(33) C(32) H(45) 120.918 no
C(29) C(34) H(46) 118.246 no
C(33) C(34) H(46) 118.987 no
C(37) C(38) H(47) 118.444 no
C(39) C(38) H(47) 118.960 no
C(39) C(40) H(48) 120.787 no
C(41) C(40) H(48) 120.502 no
C(37) C(42) H(49) 118.046 no
C(41) C(42) H(49) 117.391 no
C(45) C(46) H(50) 117.725 no
C(47) C(46) H(50) 118.200 no
C(47) C(48) H(51) 122.281 no
C(49) C(48) H(51) 121.007 no
C(45) C(50) H(52) 117.939 no
C(49) C(50) H(52) 118.286 no
C(53) C(54) H(53) 117.857 no
C(55) C(54) H(53) 119.176 no
C(55) C(56) H(54) 121.869 no
C(57) C(56) H(54) 120.344 no
C(53) C(58) H(55) 119.339 no
C(57) C(58) H(55) 118.392 no

loop_
_geom_bond_atom_site_label_1
_geom_bond_atom_site_label_2
_geom_bond_distance
_geom_bond_publ_flag
Ru(1) Cl(1) 2.4942(17) yes
Ru(1) P(1) 2.3270(19) yes
Ru(1) P(2) 2.3511(19) yes
Ru(1) C(19) 2.241(7) yes
Ru(1) C(20) 2.232(7) yes
Ru(1) C(21) 2.201(7) yes
Ru(1) C(22) 2.220(7) yes
Ru(1) C(23) 2.249(8) yes
Zr(1) Cl(1) 2.4782(19) yes
Zr(1) Cl(2) 2.410(3) yes
Zr(1) C(1) 2.466(7) yes
Zr(1) C(2) 2.479(9) yes
Zr(1) C(3) 2.497(11) yes
Zr(1) C(4) 2.526(11) yes
Zr(1) C(5) 2.485(8) yes
Zr(1) C(10) 2.494(7) yes
Zr(1) C(11) 2.487(8) yes
Zr(1) C(12) 2.492(10) yes
Zr(1) C(13) 2.512(10) yes
Zr(1) C(14) 2.501(8) yes
P(1) C(1) 1.826(8) yes
P(1) C(6) 1.821(8) yes
P(1) C(8) 1.825(7) yes
P(2) C(10) 1.821(7) yes
P(2) C(15) 1.857(8) yes
P(2) C(17) 1.821(8) yes
F(1) C(35) 1.312 yes
F(2) C(35) 1.314 yes
F(3) C(35) 1.314 yes
F(4) C(36) 1.331 yes
F(5) C(36) 1.323 yes
F(6) C(36) 1.355 yes
F(7) C(43) 1.295(11) yes
F(8) C(43) 1.355(12) yes
F(9) C(43) 1.270(10) yes
F(10) C(44) 1.317 yes
F(11) C(44) 1.315 yes
F(12) C(44) 1.317 yes
F(13) C(51) 1.330(11) yes
F(14) C(51) 1.349(10) yes
F(15) C(51) 1.338(10) yes
F(16) C(52) 1.266(13) yes
F(17) C(52) 1.339(15) yes
F(18) C(52) 1.305(14) yes
F(19) C(59) 1.317(12) yes
F(20) C(59) 1.309(12) yes
F(21) C(59) 1.322(13) yes
F(22) C(60) 1.324 yes
F(23) C(60) 1.326 yes
F(24) C(60) 1.333 yes
C(1) C(2) 1.431(12) yes
C(1) C(5) 1.422(11) yes
C(2) C(3) 1.396(16) yes
C(3) C(4) 1.462(17) yes
C(4) C(5) 1.372(16) yes
C(6) C(7) 1.519(11) yes
C(8) C(9) 1.519(11) yes
C(10) C(11) 1.408(11) yes
C(10) C(14) 1.411(10) yes
C(11) C(12) 1.393(13) yes
C(12) C(13) 1.385(15) yes
C(13) C(14) 1.424(13) yes
C(15) C(16) 1.480(13) yes
C(17) C(18) 1.536(12) yes
C(19) C(20) 1.418(10) yes
C(19) C(23) 1.404(12) yes
C(19) C(24) 1.515(12) yes
C(20) C(21) 1.404(10) yes
C(20) C(25) 1.520(11) yes
C(21) C(22) 1.413(11) yes
C(21) C(26) 1.492(10) yes
C(22) C(23) 1.440(10) yes
C(22) C(27) 1.528(11) yes
C(23) C(28) 1.522(12) yes
C(29) C(30) 1.415(9) yes
C(29) C(34) 1.371(9) yes
C(29) B(1) 1.652(11) yes
C(30) C(31) 1.395(10) yes
C(31) C(32) 1.380(10) yes
C(31) C(35) 1.555(8) yes
C(32) C(33) 1.364(10) yes
C(33) C(34) 1.389(10) yes
C(33) C(36) 1.473(7) yes
C(37) C(38) 1.385(10) yes
C(37) C(42) 1.391(10) yes
C(37) B(1) 1.637(11) yes
C(38) C(39) 1.407(10) yes
C(39) C(40) 1.370(11) yes
C(39) C(43) 1.476(11) yes
C(40) C(41) 1.399(11) yes
C(41) C(42) 1.375(11) yes
C(41) C(44) 1.552(9) yes
C(45) C(46) 1.396(10) yes
C(45) C(50) 1.405(10) yes
C(45) B(1) 1.620(10) yes
C(46) C(47) 1.365(10) yes
C(47) C(48) 1.368(12) yes
C(47) C(51) 1.499(11) yes
C(48) C(49) 1.402(11) yes
C(49) C(50) 1.395(11) yes
C(49) C(52) 1.447(14) yes
C(53) C(54) 1.387(10) yes
C(53) C(58) 1.387(9) yes
C(53) B(1) 1.656(10) yes
C(54) C(55) 1.375(11) yes
C(55) C(56) 1.339(11) yes
C(55) C(59) 1.538(13) yes
C(56) C(57) 1.425(12) yes
C(57) C(58) 1.397(11) yes
C(57) C(60) 1.573(9) yes
C(2) H(1) 0.950 no
C(3) H(2) 0.950 no
C(4) H(3) 0.950 no
C(5) H(4) 0.950 no
C(6) H(5) 0.950 no
C(6) H(6) 0.950 no
C(7) H(7) 0.950 no
C(7) H(8) 0.950 no
C(7) H(9) 0.950 no
C(8) H(10) 0.950 no
C(8) H(11) 0.950 no
C(9) H(12) 0.950 no
C(9) H(13) 0.950 no
C(9) H(14) 0.950 no
C(11) H(15) 0.950 no
C(12) H(16) 0.950 no
C(13) H(17) 0.950 no
C(14) H(18) 0.950 no
C(15) H(19) 0.950 no
C(15) H(20) 0.950 no
C(16) H(21) 0.950 no
C(16) H(22) 0.950 no
C(16) H(23) 0.950 no
C(17) H(24) 0.950 no
C(17) H(25) 0.950 no
C(18) H(26) 0.950 no
C(18) H(27) 0.950 no
C(18) H(28) 0.950 no
C(24) H(29) 0.950 no
C(24) H(30) 0.950 no
C(24) H(31) 0.950 no
C(25) H(32) 0.950 no
C(25) H(33) 0.950 no
C(25) H(34) 0.950 no
C(26) H(35) 0.950 no
C(26) H(36) 0.950 no
C(26) H(37) 0.950 no
C(27) H(38) 0.950 no
C(27) H(39) 0.950 no
C(27) H(40) 0.950 no
C(28) H(41) 0.950 no
C(28) H(42) 0.950 no
C(28) H(43) 0.950 no
C(30) H(44) 0.950 no
C(32) H(45) 0.950 no
C(34) H(46) 0.950 no
C(38) H(47) 0.950 no
C(40) H(48) 0.950 no
C(42) H(49) 0.950 no
C(46) H(50) 0.950 no
C(48) H(51) 0.950 no
C(50) H(52) 0.950 no
C(54) H(53) 0.950 no
C(56) H(54) 0.950 no
C(58) H(55) 0.950 no

loop_
_geom_contact_atom_site_label_1
_geom_contact_atom_site_label_2
_geom_contact_distance
_geom_contact_publ_flag
_geom_contact_site_symmetry_2
Cl(1) C(24) 3.184(8) no .
F(1) C(30) 2.762(8) no .
F(1) C(32) 3.577(8) no .
F(2) C(30) 3.573(9) no .
F(2) C(32) 2.760(9) no .
F(3) C(30) 3.171(10) no .
F(3) C(32) 3.203(10) no .
F(4) C(32) 2.731(8) no .
F(5) C(32) 3.433(8) no .
F(5) C(34) 2.944(8) no .
F(6) C(32) 3.449(8) no .
F(6) C(34) 2.932(8) no .
F(7) C(38) 3.035(10) no .
F(7) C(40) 3.329(11) no .
F(8) C(40) 2.692(11) no .
F(9) C(38) 2.908(10) no .
F(9) C(40) 3.455(10) no .
F(10) C(40) 2.756(10) no .
F(11) C(40) 3.298(11) no .
F(11) C(42) 3.052(10) no .
F(12) C(40) 3.539(10) no .
F(12) C(42) 2.820(10) no .
F(13) C(46) 2.832(8) no .
F(13) C(48) 3.534(10) no .
F(14) C(48) 2.727(9) no .
F(15) C(46) 3.057(8) no .
F(15) C(48) 3.236(10) no .
F(16) C(48) 2.748(11) no .
F(17) C(48) 3.398(13) no .
F(17) C(50) 2.926(13) no .
F(18) F(19) 3.461(10) no .
F(18) C(48) 3.421(12) no .
F(18) C(50) 2.909(11) no .
F(19) C(54) 2.825(10) no .
F(19) C(56) 3.484(10) no .
F(20) C(54) 3.597(9) no .
F(20) C(56) 2.736(10) no .
F(21) C(54) 3.032(9) no .
F(21) C(56) 3.299(10) no .
F(22) C(56) 2.869(10) no .
F(22) C(58) 3.579(9) no .
F(23) C(58) 2.828(11) no .
F(24) C(56) 3.134(12) no .
F(24) C(58) 3.173(12) no .
C(1) C(9) 3.136(11) no .
C(2) C(6) 3.198(12) no .
C(5) C(8) 3.237(11) no .
C(5) C(9) 3.541(11) no .
C(6) C(9) 3.147(11) no .
C(7) C(8) 3.308(10) no .
C(7) C(27) 3.552(13) no .
C(8) C(23) 3.543(11) no .
C(8) C(28) 3.302(11) no .
C(10) C(18) 3.198(11) no .
C(11) C(15) 3.151(11) no .
C(14) C(17) 3.177(11) no .
C(14) C(18) 3.446(11) no .
C(15) C(18) 3.242(12) no .
C(16) C(17) 3.341(13) no .
C(16) C(26) 3.507(14) no .
C(17) C(25) 3.350(12) no .
C(24) C(25) 3.112(12) no .
C(24) C(28) 3.176(15) no .
C(25) C(26) 3.191(12) no .
C(26) C(27) 3.146(12) no .
C(27) C(28) 3.238(13) no .
C(29) C(32) 2.839(10) no .
C(29) C(38) 3.089(10) no .
C(29) C(46) 3.174(9) no .
C(29) C(54) 3.273(10) no .
C(29) C(58) 3.485(10) no .
C(30) C(33) 2.731(9) no .
C(30) C(45) 3.091(10) no .
C(30) C(46) 3.130(10) no .
C(30) C(53) 3.448(10) no .
C(31) C(34) 2.742(10) no .
C(34) C(37) 3.165(10) no .
C(34) C(38) 3.139(10) no .
C(34) C(53) 3.316(10) no .
C(37) C(40) 2.845(10) no .
C(37) C(46) 3.374(9) no .
C(37) C(50) 3.503(10) no .
C(37) C(58) 3.192(10) no .
C(38) C(41) 2.753(10) no .
C(38) C(45) 3.550(10) no .
C(39) C(42) 2.725(10) no .
C(42) C(45) 3.195(10) no .
C(42) C(53) 3.248(10) no .
C(42) C(58) 3.376(10) no .
C(45) C(48) 2.878(10) no .
C(45) C(54) 3.079(10) no .
C(46) C(49) 2.729(11) no .
C(47) C(50) 2.716(10) no .
C(50) C(53) 3.066(10) no .
C(50) C(54) 3.085(10) no .
C(53) C(56) 2.839(11) no .
C(54) C(57) 2.732(10) no .
C(55) C(58) 2.736(11) no .
Cl(1) F(7) 3.508(7) no 4_554
Cl(2) C(32) 3.565(8) no 4_654
F(1) C(6) 3.331(9) no 1_455
F(1) C(7) 3.315(10) no 1_455
F(2) C(25) 3.285(10) no 2_545
F(3) F(8) 3.311(11) no 1_455
F(3) C(16) 3.425(13) no 1_455
F(4) F(4) 3.5555 no 3_556
F(4) F(5) 3.2020 no 3_556
F(4) F(6) 3.1781 no 3_556
F(4) C(24) 3.365(11) no 2_545
F(4) C(25) 3.562(10) no 2_545
F(5) F(4) 3.2020 no 3_556
F(5) F(6) 3.5159 no 3_556
F(5) F(16) 3.072(8) no 2_545
F(5) C(12) 3.529(12) no 2_645
F(5) C(13) 3.555(11) no 2_645
F(5) C(24) 3.343(10) no 4_555
F(6) F(4) 3.1781 no 3_556
F(6) F(5) 3.5159 no 3_556
F(6) F(14) 3.000(6) no 4_555
F(6) C(12) 3.443(10) no 4_455
F(6) C(24) 3.536(9) no 4_555
F(7) Cl(1) 3.508(7) no 4_555
F(7) C(13) 3.373(12) no 2_645
F(7) C(14) 3.545(11) no 2_645
F(8) F(3) 3.311(11) no 1_655
F(8) C(5) 3.591(11) no 4_555
F(8) C(16) 3.564(13) no .
F(9) C(26) 3.586(11) no .
F(10) F(20) 3.439(8) no 1_655
F(10) F(21) 2.847(8) no 1_655
F(11) F(20) 3.178(8) no 3_566
F(11) F(22) 3.541(10) no 3_566
F(11) C(9) 3.429(12) no 2_655
F(11) C(9) 3.576(11) no 4_555
F(11) C(56) 3.523(11) no 3_566
F(12) F(22) 3.414(9) no 3_566
F(13) F(24) 3.269(9) no 4_554
F(13) C(19) 3.520(9) no .
F(13) C(20) 3.532(9) no .
F(13) C(21) 3.306(9) no .
F(13) C(22) 3.134(9) no .
F(13) C(23) 3.292(9) no .
F(13) C(27) 3.448(10) no .
F(14) F(6) 3.000(6) no 4_554
F(14) C(19) 3.407(10) no .
F(14) C(24) 3.474(11) no .
F(15) F(24) 2.835(9) no 4_554
F(15) C(2) 3.493(11) no 1_455
F(15) C(11) 3.472(10) no 1_455
F(16) F(5) 3.072(8) no 2_555
F(16) C(32) 3.534(11) no 2_555
F(16) C(33) 3.310(10) no 2_555
F(16) C(36) 3.556(8) no 2_555
F(17) C(31) 3.572(13) no 2_555
F(20) F(10) 3.439(8) no 1_455
F(20) F(11) 3.178(8) no 3_566
F(20) C(8) 3.406(9) no 2_555
F(20) C(9) 3.293(10) no 2_555
F(20) C(9) 3.251(10) no 4_455
F(21) F(10) 2.847(8) no 1_455
F(21) C(9) 3.489(11) no 4_455
F(22) F(11) 3.541(10) no 3_566
F(22) F(12) 3.414(9) no 3_566
F(22) C(57) 3.558(10) no 3_566
F(22) C(58) 3.439(9) no 3_566
F(23) C(28) 3.316(12) no 4_555
F(24) F(13) 3.269(9) no 4_555
F(24) F(15) 2.835(9) no 4_555
F(24) C(51) 3.578(12) no 4_555
C(2) F(15) 3.493(11) no 1_655
C(5) F(8) 3.591(11) no 4_554
C(6) F(1) 3.331(9) no 1_655
C(7) F(1) 3.315(10) no 1_655
C(8) F(20) 3.406(9) no 2_545
C(9) F(11) 3.429(12) no 2_645
C(9) F(11) 3.576(11) no 4_554
C(9) F(20) 3.293(10) no 2_545
C(9) F(20) 3.251(10) no 4_654
C(9) F(21) 3.489(11) no 4_654
C(11) F(15) 3.472(10) no 1_655
C(12) F(5) 3.529(12) no 2_655
C(12) F(6) 3.443(10) no 4_654
C(13) F(5) 3.555(11) no 2_655
C(13) F(7) 3.373(12) no 2_655
C(14) F(7) 3.545(11) no 2_655
C(16) F(3) 3.425(13) no 1_655
C(16) F(8) 3.564(13) no .
C(19) F(13) 3.520(9) no .
C(19) F(14) 3.407(10) no .
C(20) F(13) 3.532(9) no .
C(21) F(13) 3.306(9) no .
C(22) F(13) 3.134(9) no .
C(23) F(13) 3.292(9) no .
C(24) F(4) 3.365(11) no 2_555
C(24) F(5) 3.343(10) no 4_554
C(24) F(6) 3.536(9) no 4_554
C(24) F(14) 3.474(11) no .
C(25) F(2) 3.285(10) no 2_555
C(25) F(4) 3.562(10) no 2_555
C(26) F(9) 3.586(11) no .
C(26) C(39) 3.524(10) no .
C(27) F(13) 3.448(10) no .
C(28) F(23) 3.316(12) no 4_554
C(31) F(17) 3.572(13) no 2_545
C(32) Cl(2) 3.565(8) no 4_455
C(32) F(16) 3.534(11) no 2_545
C(33) F(16) 3.310(10) no 2_545
C(36) F(16) 3.556(8) no 2_545
C(39) C(26) 3.524(10) no .
C(51) F(24) 3.578(12) no 4_554
C(56) F(11) 3.523(11) no 3_566
C(57) F(22) 3.558(10) no 3_566
C(58) F(22) 3.439(9) no 3_566
Ru(1) H(9) 3.5721 no .
Ru(1) H(10) 3.5714 no .
Ru(1) H(25) 3.5698 no .
Ru(1) H(29) 3.3200 no .
Ru(1) H(36) 3.5196 no .
Ru(1) H(41) 3.4761 no .
Cl(1) H(4) 2.9948 no .
Cl(1) H(18) 3.0554 no .
Cl(1) H(29) 2.4524 no .
Cl(2) H(3) 2.9661 no .
Cl(2) H(17) 3.0102 no .
P(1) H(1) 3.1911 no .
P(1) H(4) 3.1125 no .
P(1) H(7) 3.1923 no .
P(1) H(8) 3.5778 no .
P(1) H(9) 2.7546 no .
P(1) H(12) 3.2187 no .
P(1) H(14) 2.8202 no .
P(1) H(20) 3.5788 no .
P(1) H(39) 3.4630 no .
P(1) H(41) 3.5515 no .
P(2) H(5) 3.5123 no .
P(2) H(15) 3.1382 no .
P(2) H(18) 3.1239 no .
P(2) H(21) 3.1918 no .
P(2) H(22) 3.5760 no .
P(2) H(23) 2.7560 no .
P(2) H(26) 3.2772 no .
P(2) H(28) 2.8652 no .
P(2) H(33) 3.5889 no .
P(2) H(37) 3.5684 no .
F(1) H(44) 2.4604 no .
F(2) H(45) 2.4882 no .
F(3) H(44) 3.1895 no .
F(3) H(45) 3.2943 no .
F(4) H(45) 2.4206 no .
F(5) H(46) 2.7960 no .
F(6) H(46) 2.7477 no .
F(7) H(47) 2.9602 no .
F(7) H(48) 3.4861 no .
F(8) H(48) 2.3805 no .
F(9) H(47) 2.7229 no .
F(10) H(48) 2.4584 no .
F(11) H(48) 3.4424 no .
F(11) H(49) 2.9940 no .
F(12) H(49) 2.5576 no .
F(13) H(50) 2.5502 no .
F(14) H(51) 2.4302 no .
F(15) H(50) 3.0216 no .
F(15) H(51) 3.3669 no .
F(16) H(51) 2.4618 no .
F(17) H(52) 2.7802 no .
F(18) H(52) 2.7582 no .
F(19) H(53) 2.6055 no .
F(20) H(54) 2.4464 no .
F(21) H(53) 2.9324 no .
F(21) H(54) 3.4487 no .
F(22) H(54) 2.6477 no .
F(23) H(55) 2.4883 no .
F(24) H(54) 3.1869 no .
F(24) H(55) 3.2357 no .
C(1) H(2) 3.2169 no .
C(1) H(3) 3.2278 no .
C(1) H(5) 3.0154 no .
C(1) H(6) 2.8047 no .
C(1) H(10) 2.8774 no .
C(1) H(14) 2.6042 no .
C(1) H(15) 3.5329 no .
C(2) H(3) 3.2206 no .
C(2) H(4) 3.1930 no .
C(2) H(5) 3.0853 no .
C(2) H(6) 3.0028 no .
C(2) H(14) 3.2383 no .
C(2) H(15) 2.7935 no .
C(3) H(4) 3.1850 no .
C(3) H(16) 3.4594 no .
C(4) H(1) 3.2288 no .
C(5) H(1) 3.1918 no .
C(5) H(2) 3.1850 no .
C(5) H(10) 2.9375 no .
C(5) H(14) 3.0444 no .
C(6) H(1) 2.9232 no .
C(6) H(11) 3.0439 no .
C(6) H(12) 3.0370 no .
C(6) H(14) 3.0096 no .
C(6) H(20) 2.9169 no .
C(7) H(11) 3.0749 no .
C(7) H(12) 3.2530 no .
C(7) H(20) 3.4625 no .
C(7) H(21) 3.3433 no .
C(7) H(39) 3.1527 no .
C(7) H(40) 3.1757 no .
C(8) H(4) 3.0960 no .
C(8) H(6) 2.8712 no .
C(8) H(7) 3.1602 no .
C(8) H(9) 3.3011 no .
C(8) H(39) 3.0127 no .
C(8) H(41) 2.6927 no .
C(8) H(42) 3.3641 no .
C(9) H(4) 3.5707 no .
C(9) H(6) 2.7180 no .
C(9) H(7) 3.2758 no .
C(10) H(16) 3.2139 no .
C(10) H(17) 3.2076 no .
C(10) H(19) 2.7736 no .
C(10) H(20) 2.9983 no .
C(10) H(25) 2.9084 no .
C(10) H(26) 3.0866 no .
C(10) H(28) 3.1208 no .
C(11) H(1) 2.8079 no .
C(11) H(17) 3.1567 no .
C(11) H(18) 3.1715 no .
C(11) H(19) 2.9822 no .
C(11) H(20) 3.0146 no .
C(12) H(1) 3.4426 no .
C(12) H(2) 3.5201 no .
C(12) H(18) 3.1931 no .
C(13) H(15) 3.1513 no .
C(14) H(15) 3.1684 no .
C(14) H(16) 3.1962 no .
C(14) H(25) 2.9273 no .
C(14) H(26) 2.9671 no .
C(15) H(5) 2.9388 no .
C(15) H(15) 2.8866 no .
C(15) H(24) 3.0881 no .
C(15) H(28) 2.6812 no .
C(16) H(24) 3.1131 no .
C(16) H(28) 3.2153 no .
C(16) H(36) 2.9361 no .
C(16) H(37) 3.2733 no .
C(17) H(18) 2.9944 no .
C(17) H(19) 2.9400 no .
C(17) H(23) 2.8464 no .
C(17) H(33) 2.6285 no .
C(17) H(34) 3.5287 no .
C(17) H(37) 3.2752 no .
C(18) H(18) 3.3732 no .
C(18) H(19) 2.8363 no .
C(18) H(23) 3.3485 no .
C(19) H(32) 3.0030 no .
C(19) H(33) 3.2925 no .
C(19) H(34) 2.6853 no .
C(19) H(41) 3.0444 no .
C(19) H(42) 3.3070 no .
C(19) H(43) 2.6954 no .
C(20) H(24) 3.3006 no .
C(20) H(25) 3.4285 no .
C(20) H(29) 3.0194 no .
C(20) H(30) 3.3086 no .
C(20) H(31) 2.7088 no .
C(20) H(35) 2.9857 no .
C(20) H(36) 3.2702 no .
C(20) H(37) 2.6741 no .
C(21) H(24) 3.4373 no .
C(21) H(32) 2.9764 no .
C(21) H(33) 2.8106 no .
C(21) H(34) 3.3577 no .
C(21) H(38) 3.0368 no .
C(21) H(39) 3.3050 no .
C(21) H(40) 2.7000 no .
C(22) H(9) 3.2260 no .
C(22) H(11) 3.2398 no .
C(22) H(35) 2.9111 no .
C(22) H(36) 2.7522 no .
C(22) H(37) 3.3266 no .
C(22) H(41) 3.1506 no .
C(22) H(42) 2.7329 no .
C(22) H(43) 3.2913 no .
C(23) H(10) 3.3254 no .
C(23) H(11) 3.2656 no .
C(23) H(29) 3.0664 no .
C(23) H(30) 2.6845 no .
C(23) H(31) 3.2757 no .
C(23) H(38) 2.9593 no .
C(23) H(39) 2.8280 no .
C(23) H(40) 3.3784 no .
C(24) H(32) 3.4586 no .
C(24) H(34) 2.7522 no .
C(24) H(41) 3.4716 no .
C(24) H(43) 2.8535 no .
C(25) H(24) 2.9620 no .
C(25) H(25) 2.9609 no .
C(25) H(29) 3.4530 no .
C(25) H(31) 2.7588 no .
C(25) H(35) 3.4973 no .
C(25) H(37) 2.8717 no .
C(26) H(21) 3.3020 no .
C(26) H(23) 2.8809 no .
C(26) H(24) 3.2137 no .
C(26) H(32) 3.3511 no .
C(26) H(33) 3.0024 no .
C(26) H(38) 3.4895 no .
C(26) H(40) 2.8014 no .
C(27) H(9) 2.6956 no .
C(27) H(11) 2.9854 no .
C(27) H(35) 3.2521 no .
C(27) H(36) 2.9553 no .
C(27) H(42) 2.8538 no .
C(28) H(10) 2.8293 no .
C(28) H(11) 3.0013 no .
C(28) H(30) 2.7894 no .
C(28) H(38) 3.3543 no .
C(28) H(39) 3.0662 no .
C(29) H(47) 2.6970 no .
C(29) H(50) 2.8602 no .
C(29) H(53) 3.2148 no .
C(30) H(45) 3.2666 no .
C(30) H(46) 3.2183 no .
C(30) H(50) 2.7738 no .
C(30) H(53) 3.2182 no .
C(32) H(44) 3.2517 no .
C(32) H(46) 3.2442 no .
C(33) H(47) 3.5680 no .
C(34) H(44) 3.2187 no .
C(34) H(45) 3.2603 no .
C(34) H(47) 2.5844 no .
C(35) H(44) 2.6529 no .
C(35) H(45) 2.7138 no .
C(36) H(45) 2.6508 no .
C(36) H(46) 2.5782 no .
C(37) H(46) 2.8527 no .
C(37) H(50) 3.3583 no .
C(37) H(52) 3.5785 no .
C(37) H(55) 2.8406 no .
C(38) H(46) 2.7532 no .
C(38) H(48) 3.2727 no .
C(38) H(49) 3.1996 no .
C(38) H(50) 3.5667 no .
C(40) H(47) 3.2561 no .
C(40) H(49) 3.2365 no .
C(42) H(47) 3.2030 no .
C(42) H(48) 3.2523 no .
C(42) H(52) 3.4652 no .
C(42) H(55) 2.9492 no .
C(43) H(47) 2.5891 no .
C(43) H(48) 2.6801 no .
C(44) H(48) 2.7283 no .
C(44) H(49) 2.6333 no .
C(45) H(44) 2.7125 no .
C(45) H(49) 3.1267 no .
C(45) H(53) 2.7404 no .
C(46) H(44) 2.6251 no .
C(46) H(51) 3.2576 no .
C(46) H(52) 3.2024 no .
C(47) H(44) 3.5449 no .
C(48) H(50) 3.2324 no .
C(48) H(52) 3.2695 no .
C(50) H(49) 3.1937 no .
C(50) H(50) 3.2024 no .
C(50) H(51) 3.2850 no .
C(50) H(53) 2.7401 no .
C(51) H(50) 2.5818 no .
C(51) H(51) 2.6464 no .
C(52) H(51) 2.6361 no .
C(52) H(52) 2.6134 no .
C(53) H(44) 3.5495 no .
C(53) H(46) 3.3191 no .
C(53) H(49) 2.9358 no .
C(53) H(52) 2.6993 no .
C(54) H(44) 3.4707 no .
C(54) H(52) 2.6811 no .
C(54) H(54) 3.2383 no .
C(54) H(55) 3.2138 no .
C(55) H(52) 3.5846 no .
C(56) H(53) 3.2155 no .
C(56) H(55) 3.2884 no .
C(58) H(46) 3.4306 no .
C(58) H(49) 3.0461 no .
C(58) H(53) 3.2041 no .
C(58) H(54) 3.2964 no .
C(59) H(53) 2.6032 no .
C(59) H(54) 2.6742 no .
C(60) H(54) 2.7926 no .
C(60) H(55) 2.6508 no .
B(1) H(44) 2.8014 no .
B(1) H(46) 2.7800 no .
B(1) H(47) 2.8242 no .
B(1) H(49) 2.7214 no .
B(1) H(50) 2.7792 no .
B(1) H(52) 2.7907 no .
B(1) H(53) 2.7185 no .
B(1) H(55) 2.8434 no .
H(1) H(2) 2.5097 no .
H(1) H(5) 2.6024 no .
H(1) H(6) 2.7163 no .
H(1) H(14) 3.5855 no .
H(1) H(15) 2.2994 no .
H(1) H(16) 3.5160 no .
H(2) H(3) 2.5766 no .
H(2) H(16) 3.1731 no .
H(3) H(4) 2.4846 no .
H(4) H(10) 2.5358 no .
H(4) H(14) 3.2933 no .
H(4) H(41) 3.5881 no .
H(5) H(7) 2.7577 no .
H(5) H(8) 2.1904 no .
H(5) H(9) 2.4833 no .
H(5) H(15) 3.0738 no .
H(5) H(20) 2.0822 no .
H(5) H(21) 3.2623 no .
H(6) H(7) 2.1896 no .
H(6) H(8) 2.4771 no .
H(6) H(9) 2.7468 no .
H(6) H(11) 3.2200 no .
H(6) H(12) 2.5491 no .
H(6) H(14) 2.4214 no .
H(7) H(11) 2.8230 no .
H(7) H(12) 2.6527 no .
H(7) H(39) 3.0714 no .
H(7) H(40) 3.3997 no .
H(8) H(20) 3.2949 no .
H(8) H(21) 3.0219 no .
H(9) H(11) 2.9114 no .
H(9) H(20) 3.4892 no .
H(9) H(21) 2.9771 no .
H(9) H(36) 3.3092 no .
H(9) H(38) 3.5721 no .
H(9) H(39) 2.4583 no .
H(9) H(40) 2.2705 no .
H(10) H(12) 2.7301 no .
H(10) H(13) 2.1741 no .
H(10) H(14) 2.4697 no .
H(10) H(39) 3.4577 no .
H(10) H(41) 2.0395 no .
H(10) H(42) 3.0558 no .
H(10) H(43) 3.5871 no .
H(11) H(12) 2.1814 no .
H(11) H(13) 2.4786 no .
H(11) H(14) 2.7620 no .
H(11) H(39) 2.1582 no .
H(11) H(40) 3.4885 no .
H(11) H(41) 2.6215 no .
H(11) H(42) 2.8277 no .
H(15) H(16) 2.5056 no .
H(15) H(19) 2.7646 no .
H(15) H(20) 2.5066 no .
H(16) H(17) 2.4996 no .
H(17) H(18) 2.5358 no .
H(18) H(25) 2.4794 no .
H(18) H(26) 2.8383 no .
H(19) H(21) 2.7117 no .
H(19) H(22) 2.1361 no .
H(19) H(23) 2.4592 no .
H(19) H(24) 3.2781 no .
H(19) H(26) 3.3631 no .
H(19) H(27) 3.4988 no .
H(19) H(28) 2.0839 no .
H(20) H(21) 2.1486 no .
H(20) H(22) 2.4486 no .
H(20) H(23) 2.7350 no .
H(20) H(28) 3.5239 no .
H(21) H(36) 2.5437 no .
H(21) H(37) 3.3293 no .
H(22) H(28) 3.3004 no .
H(23) H(24) 2.3984 no .
H(23) H(27) 3.5388 no .
H(23) H(28) 3.0451 no .
H(23) H(36) 2.4956 no .
H(23) H(37) 2.4684 no .
H(24) H(26) 2.7411 no .
H(24) H(27) 2.1835 no .
H(24) H(28) 2.4861 no .
H(24) H(33) 2.1237 no .
H(24) H(34) 3.3671 no .
H(24) H(36) 3.5281 no .
H(24) H(37) 2.4495 no .
H(25) H(26) 2.1856 no .
H(25) H(27) 2.4929 no .
H(25) H(28) 2.7563 no .
H(25) H(33) 2.3634 no .
H(25) H(34) 2.9025 no .
H(29) H(34) 2.9322 no .
H(29) H(43) 3.3876 no .
H(30) H(41) 3.0987 no .
H(30) H(43) 2.2338 no .
H(31) H(32) 2.9431 no .
H(31) H(34) 2.2862 no .
H(31) H(43) 3.5558 no .
H(32) H(35) 3.3955 no .
H(32) H(37) 3.0855 no .
H(33) H(35) 3.4237 no .
H(33) H(37) 2.4283 no .
H(35) H(38) 3.3344 no .
H(35) H(40) 2.9432 no .
H(36) H(38) 3.4301 no .
H(36) H(40) 2.3645 no .
H(38) H(42) 2.8114 no .
H(39) H(41) 3.3545 no .
H(39) H(42) 2.5915 no .
H(44) H(50) 2.4672 no .
H(44) H(53) 2.8559 no .
H(46) H(47) 2.3620 no .
H(46) H(55) 3.1104 no .
H(47) H(50) 3.3345 no .
H(49) H(52) 2.8356 no .
H(49) H(55) 2.8063 no .
H(52) H(53) 2.5814 no .
Cl(1) H(17) 3.4964 no 3_665
Cl(2) H(18) 2.9732 no 3_665
Cl(2) H(25) 3.2587 no 3_665
Cl(2) H(34) 3.0465 no 3_665
Cl(2) H(45) 3.0861 no 4_654
F(1) H(5) 2.7493 no 1_455
F(1) H(6) 3.4784 no 1_455
F(1) H(8) 2.5636 no 1_455
F(1) H(20) 3.0290 no 1_455
F(1) H(21) 3.5886 no 1_455
F(2) H(8) 2.9512 no 1_455
F(2) H(24) 3.3480 no 2_545
F(2) H(25) 3.3324 no 2_545
F(2) H(27) 3.4923 no 2_545
F(2) H(32) 3.3771 no 2_545
F(2) H(33) 2.6921 no 2_545
F(2) H(34) 3.2921 no 2_545
F(3) H(3) 2.8260 no 4_455
F(3) H(8) 2.7513 no 1_455
F(3) H(21) 2.8785 no 1_455
F(3) H(22) 3.1527 no 1_455
F(4) H(16) 3.4675 no 4_455
F(4) H(31) 2.4427 no 2_545
F(4) H(32) 3.3820 no 2_545
F(4) H(34) 2.8907 no 2_545
F(4) H(51) 3.5047 no 2_545
F(5) H(16) 3.0834 no 2_645
F(5) H(17) 3.1181 no 2_645
F(5) H(29) 3.4813 no 4_555
F(5) H(30) 2.9765 no 4_555
F(5) H(31) 3.0472 no 4_555
F(5) H(51) 3.4198 no 2_545
F(6) H(2) 2.8968 no 4_455
F(6) H(16) 2.5656 no 4_455
F(6) H(30) 3.1039 no 4_555
F(6) H(31) 3.0692 no 4_555
F(7) H(4) 3.5111 no 4_555
F(7) H(17) 2.9596 no 2_645
F(7) H(18) 3.3141 no 2_645
F(7) H(26) 3.5829 no 2_645
F(7) H(29) 3.0659 no 4_555
F(7) H(30) 3.4186 no 4_555
F(8) H(3) 3.4415 no 4_555
F(8) H(4) 2.8642 no 4_555
F(8) H(21) 3.0620 no .
F(8) H(22) 3.4546 no .
F(8) H(26) 3.5838 no 2_645
F(8) H(36) 3.4221 no .
F(9) H(26) 2.8764 no 2_645
F(9) H(35) 3.4060 no .
F(9) H(36) 2.8981 no .
F(9) H(40) 3.0516 no .
F(10) H(7) 3.0723 no 2_655
F(10) H(12) 2.8289 no 2_655
F(10) H(13) 2.8908 no 4_555
F(11) H(10) 3.2445 no 4_555
F(11) H(11) 3.5911 no 4_555
F(11) H(12) 2.8096 no 2_655
F(11) H(13) 2.8260 no 4_555
F(11) H(14) 3.3712 no 2_655
F(11) H(41) 3.4880 no 4_555
F(11) H(54) 2.5933 no 3_566
F(12) H(6) 3.1724 no 2_655
F(12) H(7) 3.1882 no 2_655
F(12) H(12) 3.3963 no 2_655
F(13) H(35) 3.3110 no .
F(13) H(38) 2.8636 no .
F(14) H(15) 3.5459 no 1_455
F(14) H(16) 2.9383 no 1_455
F(14) H(30) 3.3678 no .
F(14) H(31) 3.1268 no .
F(14) H(32) 3.3506 no .
F(15) H(1) 2.6065 no 1_455
F(15) H(15) 2.6437 no 1_455
F(16) H(47) 3.3650 no 2_555
F(18) H(38) 3.0472 no 2_555
F(18) H(40) 3.4773 no 2_555
F(19) H(27) 3.5604 no 1_455
F(19) H(28) 3.1340 no 1_455
F(19) H(38) 3.5925 no 2_555
F(19) H(39) 3.0468 no 2_555
F(20) H(11) 2.7316 no 2_555
F(20) H(12) 2.8503 no 2_555
F(20) H(12) 3.4844 no 4_455
F(20) H(13) 3.2045 no 2_555
F(20) H(13) 2.7655 no 4_455
F(20) H(14) 3.0202 no 4_455
F(20) H(39) 3.2428 no 2_555
F(21) H(13) 2.9969 no 4_455
F(21) H(14) 3.0966 no 4_455
F(21) H(22) 2.9720 no 1_455
F(21) H(48) 3.3738 no 1_455
F(22) H(49) 2.7441 no 3_566
F(22) H(52) 3.5072 no 3_566
F(22) H(55) 3.5584 no 3_566
F(23) H(38) 3.5483 no 4_555
F(23) H(42) 2.5376 no 4_555
F(23) H(43) 3.2810 no 4_555
F(24) H(1) 3.1656 no 4_455
C(7) H(27) 3.0211 no 2_645
C(9) H(12) 3.5718 no 3_655
C(9) H(13) 3.2262 no 3_655
C(9) H(54) 3.5359 no 4_654
C(11) H(51) 3.4270 no 1_655
C(12) H(51) 3.0661 no 1_655
C(13) H(29) 3.2576 no 3_665
C(16) H(48) 3.4899 no .
C(18) H(8) 3.5915 no 2_655
C(24) H(17) 3.0256 no 3_665
C(25) H(45) 2.7925 no 2_555
C(28) H(55) 3.3109 no 4_554
C(30) H(3) 3.5750 no 4_455
C(31) H(3) 3.2080 no 4_455
C(32) H(3) 3.3877 no 4_455
C(32) H(32) 3.5739 no 2_545
C(32) H(34) 3.1859 no 2_545
C(33) H(2) 3.1286 no 4_455
C(34) H(2) 3.1706 no 4_455
C(35) H(3) 3.5763 no 4_455
C(35) H(8) 2.8965 no 1_455
C(36) H(2) 3.4871 no 4_455
C(36) H(16) 3.5876 no 4_455
C(37) H(35) 3.4428 no .
C(38) H(35) 3.1068 no .
C(39) H(35) 3.2209 no .
C(39) H(36) 3.2002 no .
C(39) H(37) 3.5927 no .
C(40) H(4) 3.5009 no 4_555
C(40) H(23) 3.4841 no .
C(40) H(35) 3.5971 no .
C(40) H(36) 3.4386 no .
C(40) H(37) 3.3855 no .
C(40) H(41) 3.4122 no 4_555
C(41) H(37) 3.5392 no .
C(41) H(41) 3.5137 no 4_555
C(43) H(36) 3.2891 no .
C(44) H(12) 3.1714 no 2_655
C(44) H(13) 3.3831 no 4_555
C(46) H(35) 3.1793 no .
C(47) H(15) 3.5747 no 1_455
C(47) H(32) 3.1419 no .
C(48) H(15) 3.4979 no 1_455
C(48) H(16) 3.4477 no 1_455
C(48) H(32) 2.9011 no .
C(49) H(32) 3.4272 no .
C(51) H(15) 3.3929 no 1_455
C(56) H(14) 3.3555 no 4_455
C(59) H(13) 3.4135 no 4_455
C(59) H(14) 3.3959 no 4_455
H(1) F(15) 2.6065 no 1_655
H(1) F(24) 3.1656 no 4_654
H(2) F(6) 2.8968 no 4_654
H(2) C(33) 3.1286 no 4_654
H(2) C(34) 3.1706 no 4_654
H(2) C(36) 3.4871 no 4_654
H(2) H(46) 3.3152 no 4_654
H(3) F(3) 2.8260 no 4_654
H(3) F(8) 3.4415 no 4_554
H(3) C(30) 3.5750 no 4_654
H(3) C(31) 3.2080 no 4_654
H(3) C(32) 3.3877 no 4_654
H(3) C(35) 3.5763 no 4_654
H(4) F(7) 3.5111 no 4_554
H(4) F(8) 2.8642 no 4_554
H(4) C(40) 3.5009 no 4_554
H(4) H(48) 2.8660 no 4_554
H(5) F(1) 2.7493 no 1_655
H(6) F(1) 3.4784 no 1_655
H(6) F(12) 3.1724 no 2_645
H(7) F(10) 3.0723 no 2_645
H(7) F(12) 3.1882 no 2_645
H(7) H(27) 2.7058 no 2_645
H(8) F(1) 2.5636 no 1_655
H(8) F(2) 2.9512 no 1_655
H(8) F(3) 2.7513 no 1_655
H(8) C(18) 3.5915 no 2_645
H(8) C(35) 2.8965 no 1_655
H(8) H(27) 2.7145 no 2_645
H(9) H(27) 3.1575 no 2_645
H(10) F(11) 3.2445 no 4_554
H(10) H(48) 3.3428 no 4_554
H(11) F(11) 3.5911 no 4_554
H(11) F(20) 2.7316 no 2_545
H(12) F(10) 2.8289 no 2_645
H(12) F(11) 2.8096 no 2_645
H(12) F(12) 3.3963 no 2_645
H(12) F(20) 2.8503 no 2_545
H(12) F(20) 3.4844 no 4_654
H(12) C(9) 3.5718 no 3_655
H(12) C(44) 3.1714 no 2_645
H(12) H(12) 3.5377 no 3_655
H(12) H(13) 2.7855 no 3_655
H(12) H(54) 3.5604 no 4_654
H(13) F(10) 2.8908 no 4_554
H(13) F(11) 2.8260 no 4_554
H(13) F(20) 3.2045 no 2_545
H(13) F(20) 2.7655 no 4_654
H(13) F(21) 2.9969 no 4_654
H(13) C(9) 3.2262 no 3_655
H(13) C(44) 3.3831 no 4_554
H(13) C(59) 3.4135 no 4_654
H(13) H(12) 2.7855 no 3_655
H(13) H(13) 2.7959 no 3_655
H(14) F(11) 3.3712 no 2_645
H(14) F(20) 3.0202 no 4_654
H(14) F(21) 3.0966 no 4_654
H(14) C(56) 3.3555 no 4_654
H(14) C(59) 3.3959 no 4_654
H(14) H(54) 2.8462 no 4_654
H(15) F(14) 3.5459 no 1_655
H(15) F(15) 2.6437 no 1_655
H(15) C(47) 3.5747 no 1_655
H(15) C(48) 3.4979 no 1_655
H(15) C(51) 3.3929 no 1_655
H(15) H(51) 3.3123 no 1_655
H(16) F(4) 3.4675 no 4_654
H(16) F(5) 3.0834 no 2_655
H(16) F(6) 2.5656 no 4_654
H(16) F(14) 2.9383 no 1_655
H(16) C(36) 3.5876 no 4_654
H(16) C(48) 3.4477 no 1_655
H(16) H(51) 2.6565 no 1_655
H(17) Cl(1) 3.4964 no 3_665
H(17) F(5) 3.1181 no 2_655
H(17) F(7) 2.9596 no 2_655
H(17) C(24) 3.0256 no 3_665
H(17) H(29) 2.3147 no 3_665
H(17) H(30) 3.3351 no 3_665
H(17) H(31) 3.0336 no 3_665
H(18) Cl(2) 2.9732 no 3_665
H(18) F(7) 3.3141 no 2_655
H(20) F(1) 3.0290 no 1_655
H(21) F(1) 3.5886 no 1_655
H(21) F(3) 2.8785 no 1_655
H(21) F(8) 3.0620 no .
H(21) H(48) 3.5878 no .
H(22) F(3) 3.1527 no 1_655
H(22) F(8) 3.4546 no .
H(22) F(21) 2.9720 no 1_655
H(22) H(48) 3.2783 no .
H(22) H(53) 3.5986 no 1_655
H(23) C(40) 3.4841 no .
H(23) H(48) 3.0593 no .
H(24) F(2) 3.3480 no 2_555
H(25) Cl(2) 3.2587 no 3_665
H(25) F(2) 3.3324 no 2_555
H(26) F(7) 3.5829 no 2_655
H(26) F(8) 3.5838 no 2_655
H(26) F(9) 2.8764 no 2_655
H(27) F(2) 3.4923 no 2_555
H(27) F(19) 3.5604 no 1_655
H(27) C(7) 3.0211 no 2_655
H(27) H(7) 2.7058 no 2_655
H(27) H(8) 2.7145 no 2_655
H(27) H(9) 3.1575 no 2_655
H(28) F(19) 3.1340 no 1_655
H(29) F(5) 3.4813 no 4_554
H(29) F(7) 3.0659 no 4_554
H(29) C(13) 3.2576 no 3_665
H(29) H(17) 2.3147 no 3_665
H(30) F(5) 2.9765 no 4_554
H(30) F(6) 3.1039 no 4_554
H(30) F(7) 3.4186 no 4_554
H(30) F(14) 3.3678 no .
H(30) H(17) 3.3351 no 3_665
H(30) H(46) 3.0054 no 4_554
H(31) F(4) 2.4427 no 2_555
H(31) F(5) 3.0472 no 4_554
H(31) F(6) 3.0692 no 4_554
H(31) F(14) 3.1268 no .
H(31) H(17) 3.0336 no 3_665
H(32) F(2) 3.3771 no 2_555
H(32) F(4) 3.3820 no 2_555
H(32) F(14) 3.3506 no .
H(32) C(32) 3.5739 no 2_555
H(32) C(47) 3.1419 no .
H(32) C(48) 2.9011 no .
H(32) C(49) 3.4272 no .
H(32) H(45) 2.7518 no 2_555
H(32) H(51) 2.9449 no .
H(33) F(2) 2.6921 no 2_555
H(33) H(45) 2.9605 no 2_555
H(34) Cl(2) 3.0465 no 3_665
H(34) F(2) 3.2921 no 2_555
H(34) F(4) 2.8907 no 2_555
H(34) C(32) 3.1859 no 2_555
H(34) H(45) 2.2381 no 2_555
H(35) F(9) 3.4060 no .
H(35) F(13) 3.3110 no .
H(35) C(37) 3.4428 no .
H(35) C(38) 3.1068 no .
H(35) C(39) 3.2209 no .
H(35) C(40) 3.5971 no .
H(35) C(46) 3.1793 no .
H(35) H(47) 3.3575 no .
H(35) H(50) 2.9927 no .
H(36) F(8) 3.4221 no .
H(36) F(9) 2.8981 no .
H(36) C(39) 3.2002 no .
H(36) C(40) 3.4386 no .
H(36) C(43) 3.2891 no .
H(37) C(39) 3.5927 no .
H(37) C(40) 3.3855 no .
H(37) C(41) 3.5392 no .
H(38) F(13) 2.8636 no .
H(38) F(18) 3.0472 no 2_545
H(38) F(19) 3.5925 no 2_545
H(38) F(23) 3.5483 no 4_554
H(39) F(19) 3.0468 no 2_545
H(39) F(20) 3.2428 no 2_545
H(40) F(9) 3.0516 no .
H(40) F(18) 3.4773 no 2_545
H(41) F(11) 3.4880 no 4_554
H(41) C(40) 3.4122 no 4_554
H(41) C(41) 3.5137 no 4_554
H(42) F(23) 2.5376 no 4_554
H(42) H(55) 3.1214 no 4_554
H(43) F(23) 3.2810 no 4_554
H(43) H(46) 3.3293 no 4_554
H(43) H(55) 2.7081 no 4_554
H(45) Cl(2) 3.0861 no 4_455
H(45) C(25) 2.7925 no 2_545
H(45) H(32) 2.7518 no 2_545
H(45) H(33) 2.9605 no 2_545
H(45) H(34) 2.2381 no 2_545
H(46) H(2) 3.3152 no 4_455
H(46) H(30) 3.0054 no 4_555
H(46) H(43) 3.3293 no 4_555
H(47) F(16) 3.3650 no 2_545
H(47) H(35) 3.3575 no .
H(48) F(21) 3.3738 no 1_655
H(48) C(16) 3.4899 no .
H(48) H(4) 2.8660 no 4_555
H(48) H(10) 3.3428 no 4_555
H(48) H(21) 3.5878 no .
H(48) H(22) 3.2783 no .
H(48) H(23) 3.0593 no .
H(49) F(22) 2.7441 no 3_566
H(50) H(35) 2.9927 no .
H(51) F(4) 3.5047 no 2_555
H(51) F(5) 3.4198 no 2_555
H(51) C(11) 3.4270 no 1_455
H(51) C(12) 3.0661 no 1_455
H(51) H(15) 3.3123 no 1_455
H(51) H(16) 2.6565 no 1_455
H(51) H(32) 2.9449 no .
H(52) F(22) 3.5072 no 3_566
H(53) H(22) 3.5986 no 1_455
H(54) F(11) 2.5933 no 3_566
H(54) C(9) 3.5359 no 4_455
H(54) H(12) 3.5604 no 4_455
H(54) H(14) 2.8462 no 4_455
H(55) F(22) 3.5584 no 3_566
H(55) C(28) 3.3109 no 4_555
H(55) H(42) 3.1214 no 4_555
H(55) H(43) 2.7081 no 4_555

loop_
_geom_torsion_atom_site_label_1
_geom_torsion_atom_site_label_2
_geom_torsion_atom_site_label_3
_geom_torsion_atom_site_label_4
_geom_torsion
_geom_torsion_publ_flag
Cl(1) Ru(1) P(1) C(1) 15.76(9) no
Cl(1) Ru(1) P(1) C(6) 139.13(11) no
Cl(1) Ru(1) P(1) C(8) -96.59(9) no
P(1) Ru(1) Cl(1) Zr(1) -44.02(7) no
Cl(1) Ru(1) P(2) C(10) -24.36(9) no
Cl(1) Ru(1) P(2) C(15) -143.72(11) no
Cl(1) Ru(1) P(2) C(17) 88.44(10) no
P(2) Ru(1) Cl(1) Zr(1) 51.22(7) no
Cl(1) Ru(1) C(19) C(20) -121.0(3) no
Cl(1) Ru(1) C(19) C(23) 120.3(3) no
Cl(1) Ru(1) C(19) C(24) -1.1(5) no
C(19) Ru(1) Cl(1) Zr(1) -176.4(2) no
Cl(1) Ru(1) C(20) C(19) 61.2(3) no
Cl(1) Ru(1) C(20) C(21) 178.0(2) no
Cl(1) Ru(1) C(20) C(25) -57.2(6) no
C(20) Ru(1) Cl(1) Zr(1) 151.62(19) no
Cl(1) Ru(1) C(21) C(20) -3.0(5) no
Cl(1) Ru(1) C(21) C(22) 113.9(3) no
Cl(1) Ru(1) C(21) C(26) -124.0(5) no
C(21) Ru(1) Cl(1) Zr(1) 153.5(3) no
Cl(1) Ru(1) C(22) C(21) -113.8(3) no
Cl(1) Ru(1) C(22) C(23) 3.2(5) no
Cl(1) Ru(1) C(22) C(27) 126.4(5) no
C(22) Ru(1) Cl(1) Zr(1) -146.6(3) no
Cl(1) Ru(1) C(23) C(19) -61.7(3) no
Cl(1) Ru(1) C(23) C(22) -177.9(3) no
Cl(1) Ru(1) C(23) C(28) 60.3(6) no
C(23) Ru(1) Cl(1) Zr(1) -144.7(2) no
P(1) Ru(1) P(2) C(10) 66.35(10) no
P(1) Ru(1) P(2) C(15) -53.01(12) no
P(1) Ru(1) P(2) C(17) 179.16(9) no
P(2) Ru(1) P(1) C(1) -72.67(10) no
P(2) Ru(1) P(1) C(6) 50.70(11) no
P(2) Ru(1) P(1) C(8) 174.98(9) no
P(1) Ru(1) C(19) C(20) 152.98(15) no
P(1) Ru(1) C(19) C(23) 34.2(4) no
P(1) Ru(1) C(19) C(24) -87.2(6) no
C(19) Ru(1) P(1) C(1) 98.9(3) no
C(19) Ru(1) P(1) C(6) -137.7(3) no
C(19) Ru(1) P(1) C(8) -13.4(3) no
P(1) Ru(1) C(20) C(19) -70.0(6) no
P(1) Ru(1) C(20) C(21) 46.8(7) no
P(1) Ru(1) C(20) C(25) 171.58(17) no
C(20) Ru(1) P(1) C(1) 148.7(5) no
C(20) Ru(1) P(1) C(6) -88.0(5) no
C(20) Ru(1) P(1) C(8) 36.3(6) no
P(1) Ru(1) C(21) C(20) -160.96(14) no
P(1) Ru(1) C(21) C(22) -44.0(4) no
P(1) Ru(1) C(21) C(26) 78.1(6) no
C(21) Ru(1) P(1) C(1) -178.2(3) no
C(21) Ru(1) P(1) C(6) -54.8(3) no
C(21) Ru(1) P(1) C(8) 69.5(3) no
P(1) Ru(1) C(22) C(21) 145.9(3) no
P(1) Ru(1) C(22) C(23) -97.1(3) no
P(1) Ru(1) C(22) C(27) 26.1(6) no
C(22) Ru(1) P(1) C(1) 156.7(2) no
C(22) Ru(1) P(1) C(6) -79.9(2) no
C(22) Ru(1) P(1) C(8) 44.4(2) no
P(1) Ru(1) C(23) C(19) -155.0(3) no
P(1) Ru(1) C(23) C(22) 88.9(3) no
P(1) Ru(1) C(23) C(28) -32.9(6) no
C(23) Ru(1) P(1) C(1) 118.8(2) no
C(23) Ru(1) P(1) C(6) -117.9(2) no
C(23) Ru(1) P(1) C(8) 6.4(2) no
P(2) Ru(1) C(19) C(20) -38.3(5) no
P(2) Ru(1) C(19) C(23) -157.05(14) no
P(2) Ru(1) C(19) C(24) 81.6(6) no
C(19) Ru(1) P(2) C(10) -105.3(3) no
C(19) Ru(1) P(2) C(15) 135.4(3) no
C(19) Ru(1) P(2) C(17) 7.5(3) no
P(2) Ru(1) C(20) C(19) 152.0(3) no
P(2) Ru(1) C(20) C(21) -91.2(3) no
P(2) Ru(1) C(20) C(25) 33.5(6) no
C(20) Ru(1) P(2) C(10) -127.6(2) no
C(20) Ru(1) P(2) C(15) 113.1(2) no
C(20) Ru(1) P(2) C(17) -14.8(2) no
P(2) Ru(1) C(21) C(20) 95.4(3) no
P(2) Ru(1) C(21) C(22) -147.7(2) no
P(2) Ru(1) C(21) C(26) -25.6(6) no
C(21) Ru(1) P(2) C(10) -165.0(2) no
C(21) Ru(1) P(2) C(15) 75.6(3) no
C(21) Ru(1) P(2) C(17) -52.2(2) no
P(2) Ru(1) C(22) C(21) 42.9(4) no
P(2) Ru(1) C(22) C(23) 159.89(13) no
P(2) Ru(1) C(22) C(27) -76.8(6) no
C(22) Ru(1) P(2) C(10) 170.3(3) no
C(22) Ru(1) P(2) C(15) 50.9(3) no
C(22) Ru(1) P(2) C(17) -76.9(3) no
C(19) Ru(1) C(20) C(19) 0.0(4) no
C(19) Ru(1) C(20) C(21) 116.8(6) no
C(19) Ru(1) C(20) C(25) -118.5(8) no
C(20) Ru(1) C(19) C(20) 0.0(3) no
C(20) Ru(1) C(19) C(23) -118.7(6) no
C(20) Ru(1) C(19) C(24) 119.9(8) no
C(19) Ru(1) C(21) C(20) -37.6(3) no
C(19) Ru(1) C(21) C(22) 79.3(4) no
C(19) Ru(1) C(21) C(26) -158.6(7) no
C(21) Ru(1) C(19) C(20) 37.6(3) no
C(21) Ru(1) C(19) C(23) -81.2(4) no
C(21) Ru(1) C(19) C(24) 157.4(7) no
C(19) Ru(1) C(22) C(21) -79.6(4) no
C(19) Ru(1) C(22) C(23) 37.4(3) no
C(19) Ru(1) C(22) C(27) 160.6(7) no
C(22) Ru(1) C(19) C(20) 80.2(4) no
C(22) Ru(1) C(19) C(23) -38.5(3) no
C(22) Ru(1) C(19) C(24) -159.9(7) no
C(19) Ru(1) C(23) C(19) 0.0(3) no
C(19) Ru(1) C(23) C(22) -116.2(6) no
C(19) Ru(1) C(23) C(28) 122.1(8) no
C(23) Ru(1) C(19) C(20) 118.7(6) no
C(23) Ru(1) C(19) C(23) 0.0(3) no
C(23) Ru(1) C(19) C(24) -121.4(8) no
C(20) Ru(1) C(21) C(20) 0.0(3) no
C(20) Ru(1) C(21) C(22) 116.9(5) no
C(20) Ru(1) C(21) C(26) -121.0(8) no
C(21) Ru(1) C(20) C(19) -116.8(5) no
C(21) Ru(1) C(20) C(21) 0.0(3) no
C(21) Ru(1) C(20) C(25) 124.7(8) no
C(20) Ru(1) C(22) C(21) -37.4(3) no
C(20) Ru(1) C(22) C(23) 79.6(3) no
C(20) Ru(1) C(22) C(27) -157.1(7) no
C(22) Ru(1) C(20) C(19) -79.0(3) no
C(22) Ru(1) C(20) C(21) 37.8(3) no
C(22) Ru(1) C(20) C(25) 162.5(7) no
C(20) Ru(1) C(23) C(19) 36.7(3) no
C(20) Ru(1) C(23) C(22) -79.5(4) no
C(20) Ru(1) C(23) C(28) 158.8(7) no
C(23) Ru(1) C(20) C(19) -36.2(3) no
C(23) Ru(1) C(20) C(21) 80.6(4) no
C(23) Ru(1) C(20) C(25) -154.7(7) no
C(21) Ru(1) C(22) C(21) 0.0(3) no
C(21) Ru(1) C(22) C(23) 117.0(5) no
C(21) Ru(1) C(22) C(27) -119.7(8) no
C(22) Ru(1) C(21) C(20) -116.9(5) no
C(22) Ru(1) C(21) C(22) 0.0(3) no
C(22) Ru(1) C(21) C(26) 122.1(8) no
C(21) Ru(1) C(23) C(19) 78.7(4) no
C(21) Ru(1) C(23) C(22) -37.5(3) no
C(21) Ru(1) C(23) C(28) -159.2(7) no
C(23) Ru(1) C(21) C(20) -79.1(4) no
C(23) Ru(1) C(21) C(22) 37.8(3) no
C(23) Ru(1) C(21) C(26) 159.9(7) no
C(22) Ru(1) C(23) C(19) 116.2(6) no
C(22) Ru(1) C(23) C(22) 0.0(3) no
C(22) Ru(1) C(23) C(28) -121.7(9) no
C(23) Ru(1) C(22) C(21) -117.0(6) no
C(23) Ru(1) C(22) C(23) 0.0(4) no
C(23) Ru(1) C(22) C(27) 123.3(8) no
Cl(2) Zr(1) Cl(1) Ru(1) 179.08(7) no
Cl(1) Zr(1) C(1) P(1) -42.8(4) no
Cl(1) Zr(1) C(1) C(2) -168.5(3) no
Cl(1) Zr(1) C(1) C(5) 79.4(3) no
C(1) Zr(1) Cl(1) Ru(1) 48.71(18) no
Cl(1) Zr(1) C(2) C(1) 12.8(5) no
Cl(1) Zr(1) C(2) C(3) 128.8(3) no
C(2) Zr(1) Cl(1) Ru(1) 41.6(3) no
Cl(1) Zr(1) C(3) C(2) -71.3(6) no
Cl(1) Zr(1) C(3) C(4) 43.4(6) no
C(3) Zr(1) Cl(1) Ru(1) 76.3(4) no
Cl(1) Zr(1) C(4) C(3) -148.3(4) no
Cl(1) Zr(1) C(4) C(5) -33.9(5) no
C(4) Zr(1) Cl(1) Ru(1) 99.7(3) no
Cl(1) Zr(1) C(5) C(1) -95.2(4) no
Cl(1) Zr(1) C(5) C(4) 146.7(4) no
C(5) Zr(1) Cl(1) Ru(1) 82.21(19) no
Cl(1) Zr(1) C(10) P(2) 39.4(4) no
Cl(1) Zr(1) C(10) C(11) 163.8(3) no
Cl(1) Zr(1) C(10) C(14) -83.5(3) no
C(10) Zr(1) Cl(1) Ru(1) -51.68(17) no
Cl(1) Zr(1) C(11) C(10) -17.4(5) no
Cl(1) Zr(1) C(11) C(12) -134.6(3) no
C(11) Zr(1) Cl(1) Ru(1) -42.2(3) no
Cl(1) Zr(1) C(12) C(11) 62.7(6) no
Cl(1) Zr(1) C(12) C(13) -51.1(5) no
C(12) Zr(1) Cl(1) Ru(1) -73.4(4) no
Cl(1) Zr(1) C(13) C(12) 142.6(3) no
Cl(1) Zr(1) C(13) C(14) 26.6(4) no
C(13) Zr(1) Cl(1) Ru(1) -99.3(3) no
Cl(1) Zr(1) C(14) C(10) 90.6(3) no
Cl(1) Zr(1) C(14) C(13) -154.5(3) no
C(14) Zr(1) Cl(1) Ru(1) -84.94(18) no
Cl(2) Zr(1) C(1) P(1) -134.3(3) no
Cl(2) Zr(1) C(1) C(2) 99.9(3) no
Cl(2) Zr(1) C(1) C(5) -12.2(5) no
Cl(2) Zr(1) C(2) C(1) -108.6(4) no
Cl(2) Zr(1) C(2) C(3) 7.4(5) no
Cl(2) Zr(1) C(3) C(2) -174.1(4) no
Cl(2) Zr(1) C(3) C(4) -59.4(4) no
Cl(2) Zr(1) C(4) C(3) 119.0(5) no
Cl(2) Zr(1) C(4) C(5) -126.6(5) no
Cl(2) Zr(1) C(5) C(1) 170.7(4) no
Cl(2) Zr(1) C(5) C(4) 52.5(4) no
Cl(2) Zr(1) C(10) P(2) 129.3(3) no
Cl(2) Zr(1) C(10) C(11) -106.3(3) no
Cl(2) Zr(1) C(10) C(14) 6.4(4) no
Cl(2) Zr(1) C(11) C(10) 102.5(4) no
Cl(2) Zr(1) C(11) C(12) -14.8(5) no
Cl(2) Zr(1) C(12) C(11) 168.7(4) no
Cl(2) Zr(1) C(12) C(13) 55.0(4) no
Cl(2) Zr(1) C(13) C(12) -124.8(4) no
Cl(2) Zr(1) C(13) C(14) 119.2(4) no
Cl(2) Zr(1) C(14) C(10) -175.0(3) no
Cl(2) Zr(1) C(14) C(13) -60.1(3) no
C(1) Zr(1) C(2) C(1) 0.0(4) no
C(1) Zr(1) C(2) C(3) 116.1(7) no
C(2) Zr(1) C(1) P(1) 125.7(7) no
C(2) Zr(1) C(1) C(2) 0.0(5) no
C(2) Zr(1) C(1) C(5) -112.1(7) no
C(1) Zr(1) C(3) C(2) -37.3(4) no
C(1) Zr(1) C(3) C(4) 77.4(5) no
C(3) Zr(1) C(1) P(1) 161.8(6) no
C(3) Zr(1) C(1) C(2) 36.1(4) no
C(3) Zr(1) C(1) C(5) -76.0(5) no
C(1) Zr(1) C(4) C(3) -78.1(5) no
C(1) Zr(1) C(4) C(5) 36.3(4) no
C(4) Zr(1) C(1) P(1) -156.7(6) no
C(4) Zr(1) C(1) C(2) 77.6(5) no
C(4) Zr(1) C(1) C(5) -34.5(4) no
C(1) Zr(1) C(5) C(1) 0.0(4) no
C(1) Zr(1) C(5) C(4) -118.2(7) no
C(5) Zr(1) C(1) P(1) -122.2(7) no
C(5) Zr(1) C(1) C(2) 112.1(6) no
C(5) Zr(1) C(1) C(5) 0.0(4) no
C(1) Zr(1) C(10) P(2) -42.3(4) no
C(1) Zr(1) C(10) C(11) 82.1(4) no
C(1) Zr(1) C(10) C(14) -165.2(3) no
C(10) Zr(1) C(1) P(1) 37.1(5) no
C(10) Zr(1) C(1) C(2) -88.6(3) no
C(10) Zr(1) C(1) C(5) 159.3(3) no
C(1) Zr(1) C(11) C(10) -101.6(4) no
C(1) Zr(1) C(11) C(12) 141.2(4) no
C(11) Zr(1) C(1) P(1) 69.7(4) no
C(11) Zr(1) C(1) C(2) -56.1(4) no
C(11) Zr(1) C(1) C(5) -168.2(4) no
C(1) Zr(1) C(12) C(11) -45.1(5) no
C(1) Zr(1) C(12) C(13) -158.8(3) no
C(12) Zr(1) C(1) P(1) 92.1(5) no
C(12) Zr(1) C(1) C(2) -33.7(4) no
C(12) Zr(1) C(1) C(5) -145.8(3) no
C(1) Zr(1) C(13) C(12) 35.5(8) no
C(1) Zr(1) C(13) C(14) -80.5(7) no
C(13) Zr(1) C(1) P(1) 71.6(7) no
C(13) Zr(1) C(1) C(2) -54.1(7) no
C(13) Zr(1) C(1) C(5) -166.2(5) no
C(1) Zr(1) C(14) C(10) 19.4(5) no
C(1) Zr(1) C(14) C(13) 134.4(3) no
C(14) Zr(1) C(1) P(1) 26.6(6) no
C(14) Zr(1) C(1) C(2) -99.1(4) no
C(14) Zr(1) C(1) C(5) 148.7(3) no
C(2) Zr(1) C(3) C(2) 0.0(4) no
C(2) Zr(1) C(3) C(4) 114.7(8) no
C(3) Zr(1) C(2) C(1) -116.1(8) no
C(3) Zr(1) C(2) C(3) 0.0(5) no
C(2) Zr(1) C(4) C(3) -36.7(4) no
C(2) Zr(1) C(4) C(5) 77.7(5) no
C(4) Zr(1) C(2) C(1) -77.9(5) no
C(4) Zr(1) C(2) C(3) 38.2(5) no
C(2) Zr(1) C(5) C(1) 39.1(4) no
C(2) Zr(1) C(5) C(4) -79.1(5) no
C(5) Zr(1) C(2) C(1) -38.8(4) no
C(5) Zr(1) C(2) C(3) 77.3(5) no
C(2) Zr(1) C(10) P(2) -76.2(4) no
C(2) Zr(1) C(10) C(11) 48.2(4) no
C(2) Zr(1) C(10) C(14) 160.9(3) no
C(10) Zr(1) C(2) C(1) 96.2(4) no
C(10) Zr(1) C(2) C(3) -147.7(4) no
C(2) Zr(1) C(11) C(10) -130.0(5) no
C(2) Zr(1) C(11) C(12) 112.8(4) no
C(11) Zr(1) C(2) C(1) 121.0(5) no
C(11) Zr(1) C(2) C(3) -122.9(4) no
C(2) Zr(1) C(12) C(11) -63.0(5) no
C(2) Zr(1) C(12) C(13) -176.7(4) no
C(12) Zr(1) C(2) C(1) 150.7(5) no
C(12) Zr(1) C(2) C(3) -93.2(4) no
C(2) Zr(1) C(13) C(12) 3.9(6) no
C(2) Zr(1) C(13) C(14) -112.1(5) no
C(13) Zr(1) C(2) C(1) 148.6(4) no
C(13) Zr(1) C(2) C(3) -95.3(5) no
C(2) Zr(1) C(14) C(10) -24.2(5) no
C(2) Zr(1) C(14) C(13) 90.8(4) no
C(14) Zr(1) C(2) C(1) 109.1(4) no
C(14) Zr(1) C(2) C(3) -134.8(4) no
C(3) Zr(1) C(4) C(3) 0.0(5) no
C(3) Zr(1) C(4) C(5) 114.4(8) no
C(4) Zr(1) C(3) C(2) -114.7(8) no
C(4) Zr(1) C(3) C(4) 0.0(5) no
C(3) Zr(1) C(5) C(1) 79.5(5) no
C(3) Zr(1) C(5) C(4) -38.7(5) no
C(5) Zr(1) C(3) C(2) -78.5(5) no
C(5) Zr(1) C(3) C(4) 36.2(4) no
C(3) Zr(1) C(10) P(2) -96.4(5) no
C(3) Zr(1) C(10) C(11) 28.0(5) no
C(3) Zr(1) C(10) C(14) 140.7(4) no
C(10) Zr(1) C(3) C(2) 39.5(6) no
C(10) Zr(1) C(3) C(4) 154.3(4) no
C(3) Zr(1) C(11) C(10) -156.9(4) no
C(3) Zr(1) C(11) C(12) 85.9(4) no
C(11) Zr(1) C(3) C(2) 54.3(5) no
C(11) Zr(1) C(3) C(4) 169.1(4) no
C(3) Zr(1) C(12) C(11) -95.5(5) no
C(3) Zr(1) C(12) C(13) 150.8(4) no
C(12) Zr(1) C(3) C(2) 86.7(5) no
C(12) Zr(1) C(3) C(4) -158.5(5) no
C(3) Zr(1) C(13) C(12) -33.8(6) no
C(3) Zr(1) C(13) C(14) -149.7(4) no
C(13) Zr(1) C(3) C(2) 103.9(5) no
C(13) Zr(1) C(3) C(4) -141.3(4) no
C(3) Zr(1) C(14) C(10) -65.3(7) no
C(3) Zr(1) C(14) C(13) 49.6(7) no
C(14) Zr(1) C(3) C(2) 75.7(7) no
C(14) Zr(1) C(3) C(4) -169.5(3) no
C(4) Zr(1) C(5) C(1) 118.2(8) no
C(4) Zr(1) C(5) C(4) 0.0(5) no
C(5) Zr(1) C(4) C(3) -114.4(7) no
C(5) Zr(1) C(4) C(5) 0.0(4) no
C(4) Zr(1) C(10) P(2) -66.2(8) no
C(4) Zr(1) C(10) C(11) 58.2(8) no
C(4) Zr(1) C(10) C(14) 170.9(7) no
C(10) Zr(1) C(4) C(3) -48.8(9) no
C(10) Zr(1) C(4) C(5) 65.6(9) no
C(4) Zr(1) C(11) C(10) -149.3(4) no
C(4) Zr(1) C(11) C(12) 93.4(5) no
C(11) Zr(1) C(4) C(3) -13.7(7) no
C(11) Zr(1) C(4) C(5) 100.7(6) no
C(4) Zr(1) C(12) C(11) -109.4(5) no
C(4) Zr(1) C(12) C(13) 136.8(4) no
C(12) Zr(1) C(4) C(3) 25.6(6) no
C(12) Zr(1) C(4) C(5) 140.0(5) no
C(4) Zr(1) C(13) C(12) -67.4(7) no
C(4) Zr(1) C(13) C(14) 176.6(4) no
C(13) Zr(1) C(4) C(3) 61.0(7) no
C(13) Zr(1) C(4) C(5) 175.4(4) no
C(5) Zr(1) C(10) P(2) -27.6(6) no
C(5) Zr(1) C(10) C(11) 96.8(4) no
C(5) Zr(1) C(10) C(14) -150.5(4) no
C(10) Zr(1) C(5) C(1) -27.1(6) no
C(10) Zr(1) C(5) C(4) -145.2(3) no
C(5) Zr(1) C(11) C(10) -109.6(5) no
C(5) Zr(1) C(11) C(12) 133.2(4) no
C(11) Zr(1) C(5) C(1) 14.7(6) no
C(11) Zr(1) C(5) C(4) -103.5(4) no
C(5) Zr(1) C(12) C(11) -75.6(6) no
C(5) Zr(1) C(12) C(13) 170.6(4) no
C(12) Zr(1) C(5) C(1) 54.7(7) no
C(12) Zr(1) C(5) C(4) -63.5(6) no
C(5) Zr(1) C(14) C(10) 60.5(7) no
C(5) Zr(1) C(14) C(13) 175.4(5) no
C(14) Zr(1) C(5) C(1) -65.0(8) no
C(14) Zr(1) C(5) C(4) 176.8(4) no
C(10) Zr(1) C(11) C(10) 0.0(3) no
C(10) Zr(1) C(11) C(12) -117.2(7) no
C(11) Zr(1) C(10) P(2) -124.4(7) no
C(11) Zr(1) C(10) C(11) 0.0(4) no
C(11) Zr(1) C(10) C(14) 112.7(6) no
C(10) Zr(1) C(12) C(11) 36.1(3) no
C(10) Zr(1) C(12) C(13) -77.6(4) no
C(12) Zr(1) C(10) P(2) -160.2(6) no
C(12) Zr(1) C(10) C(11) -35.7(4) no
C(12) Zr(1) C(10) C(14) 77.0(4) no
C(10) Zr(1) C(13) C(12) 78.9(4) no
C(10) Zr(1) C(13) C(14) -37.1(3) no
C(13) Zr(1) C(10) P(2) 160.2(6) no
C(13) Zr(1) C(10) C(11) -75.4(4) no
C(13) Zr(1) C(10) C(14) 37.3(4) no
C(10) Zr(1) C(14) C(10) 0.0(3) no
C(10) Zr(1) C(14) C(13) 114.9(6) no
C(14) Zr(1) C(10) P(2) 122.9(7) no
C(14) Zr(1) C(10) C(11) -112.7(6) no
C(14) Zr(1) C(10) C(14) 0.0(4) no
C(11) Zr(1) C(12) C(11) 0.0(4) no
C(11) Zr(1) C(12) C(13) -113.7(7) no
C(12) Zr(1) C(11) C(10) 117.2(8) no
C(12) Zr(1) C(11) C(12) 0.0(5) no
C(11) Zr(1) C(13) C(12) 37.9(4) no
C(11) Zr(1) C(13) C(14) -78.1(4) no
C(13) Zr(1) C(11) C(10) 79.8(5) no
C(13) Zr(1) C(11) C(12) -37.4(4) no
C(11) Zr(1) C(14) C(10) -38.4(3) no
C(11) Zr(1) C(14) C(13) 76.5(4) no
C(14) Zr(1) C(11) C(10) 38.4(4) no
C(14) Zr(1) C(11) C(12) -78.9(4) no
C(12) Zr(1) C(13) C(12) 0.0(4) no
C(12) Zr(1) C(13) C(14) -116.0(7) no
C(13) Zr(1) C(12) C(11) 113.7(7) no
C(13) Zr(1) C(12) C(13) 0.0(4) no
C(12) Zr(1) C(14) C(10) -78.9(4) no
C(12) Zr(1) C(14) C(13) 36.1(4) no
C(14) Zr(1) C(12) C(11) 76.7(4) no
C(14) Zr(1) C(12) C(13) -37.1(3) no
C(13) Zr(1) C(14) C(10) -114.9(6) no
C(13) Zr(1) C(14) C(13) 0.0(4) no
C(14) Zr(1) C(13) C(12) 116.0(6) no
C(14) Zr(1) C(13) C(14) 0.0(3) no
Ru(1) P(1) C(1) Zr(1) 19.1(5) no
Ru(1) P(1) C(1) C(2) 109.2(5) no
Ru(1) P(1) C(1) C(5) -69.8(6) no
Ru(1) P(1) C(6) C(7) 63.7(5) no
Ru(1) P(1) C(8) C(9) 176.8(3) no
C(1) P(1) C(6) C(7) -166.8(5) no
C(6) P(1) C(1) Zr(1) -115.7(4) no
C(6) P(1) C(1) C(2) -25.6(7) no
C(6) P(1) C(1) C(5) 155.3(6) no
C(1) P(1) C(8) C(9) 54.8(5) no
C(8) P(1) C(1) Zr(1) 141.2(4) no
C(8) P(1) C(1) C(2) -128.7(6) no
C(8) P(1) C(1) C(5) 52.3(6) no
C(6) P(1) C(8) C(9) -47.9(5) no
C(8) P(1) C(6) C(7) -66.4(5) no
Ru(1) P(2) C(10) Zr(1) -10.4(4) no
Ru(1) P(2) C(10) C(11) -101.0(5) no
Ru(1) P(2) C(10) C(14) 80.0(5) no
Ru(1) P(2) C(15) C(16) -67.7(6) no
Ru(1) P(2) C(17) C(18) -175.9(4) no
C(10) P(2) C(15) C(16) 166.3(5) no
C(15) P(2) C(10) Zr(1) 122.5(4) no
C(15) P(2) C(10) C(11) 32.0(6) no
C(15) P(2) C(10) C(14) -147.1(5) no
C(10) P(2) C(17) C(18) -54.6(5) no
C(17) P(2) C(10) Zr(1) -133.0(4) no
C(17) P(2) C(10) C(11) 136.5(6) no
C(17) P(2) C(10) C(14) -42.5(6) no
C(15) P(2) C(17) C(18) 46.4(6) no
C(17) P(2) C(15) C(16) 65.2(6) no
Zr(1) C(1) C(2) Zr(1) 0.000(18) no
Zr(1) C(1) C(2) C(3) -66.1(5) no
Zr(1) C(1) C(5) Zr(1) 0.000(17) no
Zr(1) C(1) C(5) C(4) 66.5(5) no
P(1) C(1) C(2) Zr(1) -111.5(6) no
P(1) C(1) C(2) C(3) -177.6(5) no
P(1) C(1) C(5) Zr(1) 111.8(6) no
P(1) C(1) C(5) C(4) 178.2(5) no
C(2) C(1) C(5) Zr(1) -67.4(5) no
C(2) C(1) C(5) C(4) -1.0(8) no
C(5) C(1) C(2) Zr(1) 67.7(5) no
C(5) C(1) C(2) C(3) 1.6(8) no
Zr(1) C(2) C(3) Zr(1) 0.000(16) no
Zr(1) C(2) C(3) C(4) -66.6(6) no
C(1) C(2) C(3) Zr(1) 65.0(6) no
C(1) C(2) C(3) C(4) -1.6(9) no
Zr(1) C(3) C(4) Zr(1) 0.000(16) no
Zr(1) C(3) C(4) C(5) -64.8(6) no
C(2) C(3) C(4) Zr(1) 65.8(7) no
C(2) C(3) C(4) C(5) 1.0(10) no
Zr(1) C(4) C(5) Zr(1) -0.000(17) no
Zr(1) C(4) C(5) C(1) -64.5(5) no
C(3) C(4) C(5) Zr(1) 64.5(7) no
C(3) C(4) C(5) C(1) 0.0(10) no
Zr(1) C(10) C(11) Zr(1) 0.000(15) no
Zr(1) C(10) C(11) C(12) 65.6(5) no
Zr(1) C(10) C(14) Zr(1) 0.000(16) no
Zr(1) C(10) C(14) C(13) -66.3(4) no
P(2) C(10) C(11) Zr(1) 113.6(6) no
P(2) C(10) C(11) C(12) 179.2(5) no
P(2) C(10) C(14) Zr(1) -114.0(6) no
P(2) C(10) C(14) C(13) 179.7(4) no
C(11) C(10) C(14) Zr(1) 66.8(5) no
C(11) C(10) C(14) C(13) 0.5(8) no
C(14) C(10) C(11) Zr(1) -67.2(5) no
C(14) C(10) C(11) C(12) -1.6(8) no
Zr(1) C(11) C(12) Zr(1) 0.000(16) no
Zr(1) C(11) C(12) C(13) 67.7(5) no
C(10) C(11) C(12) Zr(1) -65.5(6) no
C(10) C(11) C(12) C(13) 2.2(10) no
Zr(1) C(12) C(13) Zr(1) 0.000(18) no
Zr(1) C(12) C(13) C(14) 65.1(6) no
C(11) C(12) C(13) Zr(1) -66.9(7) no
C(11) C(12) C(13) C(14) -1.8(10) no
Zr(1) C(13) C(14) Zr(1) 0.000(17) no
Zr(1) C(13) C(14) C(10) 65.9(5) no
C(12) C(13) C(14) Zr(1) -65.1(7) no
C(12) C(13) C(14) C(10) 0.8(9) no
Ru(1) C(19) C(20) Ru(1) 0.000(16) no
Ru(1) C(19) C(20) C(21) -61.7(4) no
Ru(1) C(19) C(20) C(25) 130.5(6) no
Ru(1) C(19) C(23) Ru(1) 0.000(14) no
Ru(1) C(19) C(23) C(22) 61.7(4) no
Ru(1) C(19) C(23) C(28) -130.5(7) no
C(20) C(19) C(23) Ru(1) -61.7(5) no
C(20) C(19) C(23) C(22) -0.0(8) no
C(20) C(19) C(23) C(28) 167.7(6) no
C(23) C(19) C(20) Ru(1) 62.3(5) no
C(23) C(19) C(20) C(21) 0.5(8) no
C(23) C(19) C(20) C(25) -167.2(6) no
C(24) C(19) C(20) Ru(1) -123.0(8) no
C(24) C(19) C(20) C(21) 175.3(6) no
C(24) C(19) C(20) C(25) 7.5(11) no
C(24) C(19) C(23) Ru(1) 123.6(8) no
C(24) C(19) C(23) C(22) -174.7(6) no
C(24) C(19) C(23) C(28) -6.9(12) no
Ru(1) C(20) C(21) Ru(1) 0.000(15) no
Ru(1) C(20) C(21) C(22) -63.6(4) no
Ru(1) C(20) C(21) C(26) 129.0(6) no
C(19) C(20) C(21) Ru(1) 62.7(5) no
C(19) C(20) C(21) C(22) -0.8(8) no
C(19) C(20) C(21) C(26) -168.2(6) no
C(25) C(20) C(21) Ru(1) -130.4(8) no
C(25) C(20) C(21) C(22) 166.0(7) no
C(25) C(20) C(21) C(26) -1.4(11) no
Ru(1) C(21) C(22) Ru(1) 0.000(15) no
Ru(1) C(21) C(22) C(23) -63.1(4) no
Ru(1) C(21) C(22) C(27) 131.8(6) no
C(20) C(21) C(22) Ru(1) 64.0(5) no
C(20) C(21) C(22) C(23) 0.8(8) no
C(20) C(21) C(22) C(27) -164.2(6) no
C(26) C(21) C(22) Ru(1) -128.8(8) no
C(26) C(21) C(22) C(23) 168.0(7) no
C(26) C(21) C(22) C(27) 3.0(11) no
Ru(1) C(22) C(23) Ru(1) 0.000(16) no
Ru(1) C(22) C(23) C(19) -62.6(4) no
Ru(1) C(22) C(23) C(28) 129.8(7) no
C(21) C(22) C(23) Ru(1) 62.1(5) no
C(21) C(22) C(23) C(19) -0.5(8) no
C(21) C(22) C(23) C(28) -168.2(6) no
C(27) C(22) C(23) Ru(1) -133.1(8) no
C(27) C(22) C(23) C(19) 164.3(7) no
C(27) C(22) C(23) C(28) -3.3(11) no
C(30) C(29) C(34) C(33) 1.9(9) no
C(34) C(29) C(30) C(31) -0.9(9) no
C(30) C(29) B(1) C(37) -143.6(6) no
C(30) C(29) B(1) C(45) -25.8(9) no
C(30) C(29) B(1) C(53) 93.4(7) no
B(1) C(29) C(30) C(31) -175.3(6) no
C(34) C(29) B(1) C(37) 42.4(8) no
C(34) C(29) B(1) C(45) 160.2(6) no
C(34) C(29) B(1) C(53) -80.6(7) no
B(1) C(29) C(34) C(33) 176.3(6) no
C(29) C(30) C(31) C(32) -0.5(10) no
C(29) C(30) C(31) C(35) 178.6(6) no
C(30) C(31) C(32) C(33) 0.8(10) no
C(30) C(31) C(35) F(1) 31.9(7) no
C(30) C(31) C(35) F(2) 151.9(6) no
C(30) C(31) C(35) F(3) -88.5(7) no
C(32) C(31) C(35) F(1) -149.1(6) no
C(32) C(31) C(35) F(2) -29.1(8) no
C(32) C(31) C(35) F(3) 90.5(7) no
C(35) C(31) C(32) C(33) -178.3(5) no
C(31) C(32) C(33) C(34) 0.3(10) no
C(31) C(32) C(33) C(36) -178.4(6) no
C(32) C(33) C(34) C(29) -1.7(10) no
C(32) C(33) C(36) F(4) -2.9(8) no
C(32) C(33) C(36) F(5) 120.4(6) no
C(32) C(33) C(36) F(6) -122.4(6) no
C(34) C(33) C(36) F(4) 178.3(5) no
C(34) C(33) C(36) F(5) -58.3(7) no
C(34) C(33) C(36) F(6) 58.8(7) no
C(36) C(33) C(34) C(29) 177.0(5) no
C(38) C(37) C(42) C(41) 0.6(9) no
C(42) C(37) C(38) C(39) 1.0(9) no
C(38) C(37) B(1) C(29) 20.6(8) no
C(38) C(37) B(1) C(45) -101.9(7) no
C(38) C(37) B(1) C(53) 136.6(6) no
B(1) C(37) C(38) C(39) 173.6(5) no
C(42) C(37) B(1) C(29) -167.1(5) no
C(42) C(37) B(1) C(45) 70.4(7) no
C(42) C(37) B(1) C(53) -51.1(8) no
B(1) C(37) C(42) C(41) -172.5(5) no
C(37) C(38) C(39) C(40) -2.0(9) no
C(37) C(38) C(39) C(43) -179.1(5) no
C(38) C(39) C(40) C(41) 1.4(9) no
C(38) C(39) C(43) F(7) -74.8(8) no
C(38) C(39) C(43) F(8) 172.3(5) no
C(38) C(39) C(43) F(9) 52.0(9) no
C(40) C(39) C(43) F(7) 108.2(8) no
C(40) C(39) C(43) F(8) -4.7(9) no
C(40) C(39) C(43) F(9) -125.0(7) no
C(43) C(39) C(40) C(41) 178.3(6) no
C(39) C(40) C(41) C(42) 0.1(9) no
C(39) C(40) C(41) C(44) 176.7(5) no
C(40) C(41) C(42) C(37) -1.1(10) no
C(40) C(41) C(44) F(10) 18.8(8) no
C(40) C(41) C(44) F(11) -101.5(6) no
C(40) C(41) C(44) F(12) 138.9(6) no
C(42) C(41) C(44) F(10) -164.6(6) no
C(42) C(41) C(44) F(11) 75.1(7) no
C(42) C(41) C(44) F(12) -44.5(8) no
C(44) C(41) C(42) C(37) -177.7(5) no
C(46) C(45) C(50) C(49) -0.0(10) no
C(50) C(45) C(46) C(47) -0.3(9) no
C(46) C(45) B(1) C(29) -37.6(9) no
C(46) C(45) B(1) C(37) 83.7(8) no
C(46) C(45) B(1) C(53) -152.2(6) no
B(1) C(45) C(46) C(47) 179.1(6) no
C(50) C(45) B(1) C(29) 141.8(7) no
C(50) C(45) B(1) C(37) -96.9(7) no
C(50) C(45) B(1) C(53) 27.1(9) no
B(1) C(45) C(50) C(49) -179.4(6) no
C(45) C(46) C(47) C(48) -1.1(11) no
C(45) C(46) C(47) C(51) -175.8(6) no
C(46) C(47) C(48) C(49) 2.7(10) no
C(46) C(47) C(51) F(13) -42.5(10) no
C(46) C(47) C(51) F(14) -163.4(6) no
C(46) C(47) C(51) F(15) 76.6(9) no
C(48) C(47) C(51) F(13) 142.5(7) no
C(48) C(47) C(51) F(14) 21.6(10) no
C(48) C(47) C(51) F(15) -98.4(8) no
C(51) C(47) C(48) C(49) 177.4(6) no
C(47) C(48) C(49) C(50) -2.9(11) no
C(47) C(48) C(49) C(52) -177.3(6) no
C(48) C(49) C(50) C(45) 1.7(11) no
C(48) C(49) C(52) F(16) -4.3(14) no
C(48) C(49) C(52) F(17) -123.2(9) no
C(48) C(49) C(52) F(18) 122.7(9) no
C(50) C(49) C(52) F(16) -178.6(8) no
C(50) C(49) C(52) F(17) 62.5(11) no
C(50) C(49) C(52) F(18) -51.6(12) no
C(52) C(49) C(50) C(45) 175.9(8) no
C(54) C(53) C(58) C(57) -2.0(10) no
C(58) C(53) C(54) C(55) 4.0(10) no
C(54) C(53) B(1) C(29) -79.9(7) no
C(54) C(53) B(1) C(37) 159.5(6) no
C(54) C(53) B(1) C(45) 41.0(8) no
B(1) C(53) C(54) C(55) 179.7(6) no
C(58) C(53) B(1) C(29) 95.4(7) no
C(58) C(53) B(1) C(37) -25.2(9) no
C(58) C(53) B(1) C(45) -143.6(6) no
B(1) C(53) C(58) C(57) -177.5(6) no
C(53) C(54) C(55) C(56) -4.8(11) no
C(53) C(54) C(55) C(59) 178.0(6) no
C(54) C(55) C(56) C(57) 3.2(11) no
C(54) C(55) C(59) F(19) -47.2(11) no
C(54) C(55) C(59) F(20) -166.1(7) no
C(54) C(55) C(59) F(21) 72.8(10) no
C(56) C(55) C(59) F(19) 135.6(8) no
C(56) C(55) C(59) F(20) 16.7(12) no
C(56) C(55) C(59) F(21) -104.4(9) no
C(59) C(55) C(56) C(57) -179.7(7) no
C(55) C(56) C(57) C(58) -1.3(11) no
C(55) C(56) C(57) C(60) 175.8(6) no
C(56) C(57) C(58) C(53) 0.8(11) no
C(56) C(57) C(60) F(22) -31.8(9) no
C(56) C(57) C(60) F(23) -155.7(7) no
C(56) C(57) C(60) F(24) 85.1(8) no
C(58) C(57) C(60) F(22) 145.3(6) no
C(58) C(57) C(60) F(23) 21.4(9) no
C(58) C(57) C(60) F(24) -97.8(7) no
C(60) C(57) C(58) C(53) -176.4(6) no
